data_1548346
loop_
_publ_author_name
'Yang, Linlin'
'Jing, Xu'
'An, Bowen'
'He, Cheng'
'Yang, Yang'
'Duan, Chunying'

_publ_section_title
;
 Binding of anions in triply interlocked coordination catenanes and
 dynamic allostery for dehalogenation reactions.
;
_journal_issue 4
_journal_name_full 'Chemical science'
_journal_page_first 1050
_journal_page_last 1057
_journal_paper_doi 10.1039/c7sc04070a
_journal_volume 9
_journal_year 2018
_chemical_formula_sum 'C204 H158 B8 F32 N40 O7 Zn4'
_chemical_formula_weight 4237.66
_space_group_IT_number 15
_space_group_name_Hall '-C 2yc'
_space_group_name_H-M_alt 'C 1 2/c 1'
_symmetry_cell_setting monoclinic
_symmetry_space_group_name_Hall '-C 2yc'
_symmetry_space_group_name_H-M 'C 1 2/c 1'
_atom_sites_solution_hydrogens geom
_atom_sites_solution_primary direct
_atom_sites_solution_secondary difmap
_audit_creation_method SHELXL-97
_audit_update_record
;
2016-12-02 deposited with the CCDC.
2017-11-30 downloaded from the CCDC.
;
_cell_angle_alpha 90.00
_cell_angle_beta 111.3046(16)
_cell_angle_gamma 90.00
_cell_formula_units_Z 8
_cell_length_a 47.6161(17)
_cell_length_b 31.7486(11)
_cell_length_c 56.289(2)
_cell_measurement_reflns_used 9960
_cell_measurement_temperature 100(2)
_cell_measurement_theta_max 27.56
_cell_measurement_theta_min 2.19
_cell_volume 79279(5)
_computing_cell_refinement 'Bruker SAINT'
_computing_data_collection 'Bruker APEX2'
_computing_data_reduction 'Bruker SAINT'
_computing_molecular_graphics 'Bruker SHELXTL'
_computing_publication_material 'Bruker SHELXTL'
_computing_structure_refinement 'SHELXL-97 (Sheldrick, 1997)'
_computing_structure_solution 'SHELXS-97 (Sheldrick, 1990)'
_diffrn_ambient_temperature 100(2)
_diffrn_measured_fraction_theta_full 0.996
_diffrn_measured_fraction_theta_max 0.996
_diffrn_measurement_device_type 'Bruker APEX-II CCD'
_diffrn_measurement_method '\f and \w scans'
_diffrn_radiation_monochromator graphite
_diffrn_radiation_source 'fine-focus sealed tube'
_diffrn_radiation_type MoK\a
_diffrn_radiation_wavelength 0.71073
_diffrn_reflns_av_R_equivalents 0.1629
_diffrn_reflns_av_sigmaI/netI 0.5911
_diffrn_reflns_limit_h_max 56
_diffrn_reflns_limit_h_min -56
_diffrn_reflns_limit_k_max 37
_diffrn_reflns_limit_k_min -37
_diffrn_reflns_limit_l_max 66
_diffrn_reflns_limit_l_min -66
_diffrn_reflns_number 809100
_diffrn_reflns_theta_full 25.00
_diffrn_reflns_theta_max 25.00
_diffrn_reflns_theta_min 1.98
_exptl_absorpt_coefficient_mu 0.289
_exptl_absorpt_correction_T_max 0.9445
_exptl_absorpt_correction_T_min 0.9392
_exptl_absorpt_correction_type none
_exptl_crystal_colour red
_exptl_crystal_density_diffrn 0.712
_exptl_crystal_density_method 'not measured'
_exptl_crystal_description block
_exptl_crystal_F_000 17376
_exptl_crystal_size_max 0.22
_exptl_crystal_size_mid 0.20
_exptl_crystal_size_min 0.20
_platon_squeeze_details
;
;
_refine_diff_density_max 0.449
_refine_diff_density_min -0.241
_refine_diff_density_rms 0.048
_refine_ls_extinction_method none
_refine_ls_goodness_of_fit_ref 0.959
_refine_ls_hydrogen_treatment mixed
_refine_ls_matrix_type full
_refine_ls_number_parameters 2723
_refine_ls_number_reflns 69557
_refine_ls_number_restraints 5232
_refine_ls_restrained_S_all 0.983
_refine_ls_R_factor_all 0.3793
_refine_ls_R_factor_gt 0.0985
_refine_ls_shift/su_max 0.014
_refine_ls_shift/su_mean 0.000
_refine_ls_structure_factor_coef Fsqd
_refine_ls_weighting_details
; calc 
 [0.00000+1.00000exp(9.00(sin\q/\l)^2^)]/ 
   [\s^2^(Fo^2^)+0.0000+0.0000*P+(0.0010P)^2^+0.0000sin\q/\l] 
 where P = 0.33333Fo^2^ + 0.66667Fc^2^ 
;
_refine_ls_weighting_scheme calc
_refine_ls_wR_factor_gt 0.1935
_refine_ls_wR_factor_ref 0.2895
_reflns_number_gt 6350
_reflns_number_total 69557
_reflns_threshold_expression >2sigma(I)
_cod_data_source_file c7sc04070a2.cif
_cod_data_source_block 10s5
_cod_depositor_comments
;
The following automatic conversions were performed:

'_symmetry_cell_setting' value 'Monoclinic' changed to 'monoclinic'
according to
/home/data/users/saulius/crontab/automatic-downloads/rss-feeds/RSC/lib/dictionaries/cif_core.dic
dictionary named 'cif_core.dic' version 2.4.2 from 2011-04-26.

Automatic conversion script
Id: cif_fix_values 4973 2017-02-22 13:04:09Z antanas 

 Adding full bibliography for 1548346--1548347.cif.
;
_cod_original_sg_symbol_H-M C2/c
_cod_database_code 1548346

loop_
_symmetry_equiv_pos_as_xyz
'x, y, z'
'x, -y, z+1/2'
'x+1/2, y+1/2, z'
'x+1/2, -y+1/2, z+1/2'
'-x, -y, -z'
'-x, y, -z-1/2'
'-x+1/2, -y+1/2, -z'
'-x+1/2, y+1/2, -z-1/2'

loop_
_atom_site_label
_atom_site_type_symbol
_atom_site_fract_x
_atom_site_fract_y
_atom_site_fract_z
_atom_site_U_iso_or_equiv
_atom_site_adp_type
_atom_site_occupancy
_atom_site_symmetry_multiplicity
_atom_site_calc_flag
_atom_site_refinement_flags
_atom_site_disorder_assembly
_atom_site_disorder_group
Zn1 Zn 0.045684(18) 0.24493(3) 0.361004(14) 0.1290(3) Uani 1 1 d . . .
Zn2 Zn -0.30503(2) 0.13979(3) 0.063641(18) 0.1580(4) Uani 1 1 d . B .
Zn3 Zn 0.09638(2) 0.00765(3) 0.060786(19) 0.1698(4) Uani 1 1 d . C .
Zn4 Zn -0.02718(3) 0.58525(3) 0.05491(2) 0.1985(5) Uani 1 1 d . . .
N1 N 0.06737(11) 0.19068(15) 0.38236(9) 0.1250(18) Uani 1 1 d U . .
C1 C 0.06285(15) 0.17367(19) 0.40248(12) 0.133(2) Uani 1 1 d U . .
H1A H 0.0486 0.1866 0.4083 0.159 Uiso 1 1 calc R . .
C2 C 0.07817(15) 0.1375(2) 0.41542(12) 0.140(2) Uani 1 1 d U . .
H2A H 0.0729 0.1255 0.4287 0.167 Uiso 1 1 calc R . .
C3 C 0.10023(15) 0.1199(2) 0.40898(12) 0.139(2) Uani 1 1 d U . .
H3A H 0.1120 0.0969 0.4181 0.166 Uiso 1 1 calc R . .
C4 C 0.10451(14) 0.1376(2) 0.38831(11) 0.125(2) Uani 1 1 d U . .
H4A H 0.1193 0.1258 0.3826 0.150 Uiso 1 1 calc R . .
C5 C 0.08874(14) 0.1710(2) 0.37582(11) 0.119(2) Uani 1 1 d U . .
N2 N 0.07200(11) 0.22037(15) 0.34064(9) 0.1265(18) Uani 1 1 d U . .
C6 C 0.09154(13) 0.19036(19) 0.35255(11) 0.114(2) Uani 1 1 d U . .
C7 C 0.11384(14) 0.17797(19) 0.34380(11) 0.126(2) Uani 1 1 d U . .
H7A H 0.1281 0.1573 0.3529 0.151 Uiso 1 1 calc R . .
C8 C 0.11553(15) 0.1954(2) 0.32188(11) 0.131(2) Uani 1 1 d U . .
H8A H 0.1308 0.1859 0.3160 0.157 Uiso 1 1 calc R . .
C9 C 0.09588(14) 0.2261(2) 0.30835(11) 0.120(2) Uani 1 1 d U . .
C10 C 0.07391(14) 0.2362(2) 0.31875(11) 0.129(2) Uani 1 1 d U . .
H10A H 0.0589 0.2560 0.3096 0.155 Uiso 1 1 calc R . .
N3 N 0.11136(11) 0.23223(16) 0.27407(8) 0.1302(18) Uani 1 1 d U . .
C11 C 0.09407(13) 0.2429(2) 0.28537(10) 0.115(2) Uani 1 1 d U . .
H11A H 0.0791 0.2635 0.2777 0.139 Uiso 1 1 calc R . .
C12 C 0.10715(14) 0.2498(2) 0.24949(11) 0.134(2) Uani 1 1 d U . .
C13 C 0.07860(14) 0.2523(2) 0.23125(11) 0.136(2) Uani 1 1 d U . .
H13A H 0.0620 0.2422 0.2351 0.163 Uiso 1 1 calc R . .
C14 C 0.07350(14) 0.2693(2) 0.20725(11) 0.133(2) Uani 1 1 d U . .
H14A H 0.0536 0.2699 0.1949 0.160 Uiso 1 1 calc R . .
C15 C 0.09615(15) 0.2848(2) 0.20144(12) 0.136(2) Uani 1 1 d U . .
C16 C 0.12671(16) 0.2804(2) 0.22050(13) 0.157(2) Uani 1 1 d U . .
H16A H 0.1436 0.2892 0.2166 0.189 Uiso 1 1 calc R . .
C17 C 0.13084(15) 0.2638(2) 0.24361(12) 0.149(2) Uani 1 1 d U . .
H17A H 0.1507 0.2618 0.2560 0.179 Uiso 1 1 calc R . .
N4 N -0.0243(2) 0.6413(2) 0.07681(11) 0.173(3) Uiso 0.50 1 d PDU A 1
C18 C -0.0358(3) 0.6774(2) 0.06363(14) 0.175(3) Uiso 0.50 1 d PDU A 1
H18A H -0.0446 0.6786 0.0455 0.210 Uiso 0.50 1 calc PR A 1
C19 C -0.0335(3) 0.7114(3) 0.07884(11) 0.178(3) Uiso 0.50 1 d PDU A 1
H19A H -0.0404 0.7374 0.0705 0.214 Uiso 0.50 1 calc PR A 1
C21 C -0.0111(3) 0.67453(19) 0.11525(15) 0.181(3) Uiso 0.50 1 d PDU A 1
H21A H -0.0032 0.6731 0.1333 0.218 Uiso 0.50 1 calc PR A 1
C20 C -0.0225(3) 0.7123(2) 0.10462(13) 0.176(3) Uiso 0.50 1 d PDU A 1
H20A H -0.0227 0.7367 0.1143 0.212 Uiso 0.50 1 calc PR A 1
C22 C -0.0099(3) 0.6387(3) 0.10241(13) 0.173(3) Uiso 0.50 1 d PDU A 1
N4' N -0.0386(2) 0.6413(2) 0.07539(11) 0.187(3) Uiso 0.50 1 d PDU A 2
C18' C -0.0541(3) 0.6780(2) 0.06707(15) 0.190(3) Uiso 0.50 1 d PDU A 2
H18B H -0.0664 0.6799 0.0495 0.228 Uiso 0.50 1 calc PR A 2
C19' C -0.0532(3) 0.7120(3) 0.08202(11) 0.191(4) Uiso 0.50 1 d PDU A 2
H19B H -0.0592 0.7394 0.0753 0.229 Uiso 0.50 1 calc PR A 2
C20' C -0.0429(3) 0.7032(2) 0.10747(13) 0.188(4) Uiso 0.50 1 d PDU A 2
H20B H -0.0448 0.7247 0.1185 0.226 Uiso 0.50 1 calc PR A 2
C21' C -0.0301(2) 0.6662(2) 0.11838(14) 0.187(3) Uiso 0.50 1 d PDU A 2
H21B H -0.0241 0.6606 0.1361 0.224 Uiso 0.50 1 calc PR A 2
C22' C -0.0267(3) 0.6380(3) 0.10129(12) 0.177(3) Uiso 0.50 1 d PDU A 2
N5 N -0.0117(2) 0.56857(19) 0.09598(12) 0.164(3) Uiso 0.50 1 d PDU A 2
C23 C -0.0142(3) 0.5952(3) 0.11416(11) 0.170(3) Uiso 0.50 1 d PDU A 2
C24 C -0.0053(3) 0.5841(2) 0.13937(13) 0.163(3) Uiso 0.50 1 d PDU A 2
H24A H -0.0056 0.6038 0.1520 0.196 Uiso 0.50 1 calc PR A 2
C25 C 0.0039(2) 0.5435(2) 0.14549(14) 0.158(3) Uiso 0.50 1 d PDU A 2
H25A H 0.0068 0.5338 0.1622 0.190 Uiso 0.50 1 calc PR A 2
C26 C 0.0092(3) 0.5162(3) 0.12881(11) 0.157(3) Uiso 0.50 1 d PDU A 2
C27 C 0.0008(3) 0.5304(2) 0.10432(13) 0.156(3) Uiso 0.50 1 d PDU A 2
H27A H 0.0040 0.5121 0.0922 0.188 Uiso 0.50 1 calc PR A 2
N5' N -0.0007(2) 0.56568(18) 0.09419(13) 0.161(3) Uiso 0.50 1 d PDU A 1
C23' C 0.0005(3) 0.5963(3) 0.11139(11) 0.171(3) Uiso 0.50 1 d PDU A 1
C24' C 0.0125(3) 0.5891(2) 0.13716(13) 0.171(3) Uiso 0.50 1 d PDU A 1
H24B H 0.0136 0.6107 0.1491 0.205 Uiso 0.50 1 calc PR A 1
C25' C 0.0228(3) 0.5492(2) 0.14483(14) 0.166(3) Uiso 0.50 1 d PDU A 1
H25B H 0.0328 0.5439 0.1625 0.199 Uiso 0.50 1 calc PR A 1
C26' C 0.0193(3) 0.5166(2) 0.12805(11) 0.153(3) Uiso 0.50 1 d PDU A 1
C27' C 0.0107(3) 0.5273(2) 0.10302(13) 0.161(3) Uiso 0.50 1 d PDU A 1
H27B H 0.0128 0.5071 0.0913 0.193 Uiso 0.50 1 calc PR A 1
N6 N 0.03632(13) 0.46018(17) 0.15825(11) 0.171(2) Uani 1 1 d U A .
C28 C 0.02782(14) 0.47607(19) 0.13709(13) 0.165(2) Uani 1 1 d U . .
H28A H 0.0329 0.4616 0.1242 0.198 Uiso 1 1 d R A .
C29 C 0.04662(16) 0.4230(2) 0.16239(13) 0.152(2) Uani 1 1 d U . .
C30 C 0.07159(17) 0.4114(2) 0.18394(14) 0.170(3) Uani 1 1 d U A .
H30A H 0.0788 0.4328 0.1965 0.203 Uiso 1 1 calc R . .
C31 C 0.08664(17) 0.3759(2) 0.18961(13) 0.164(2) Uani 1 1 d U . .
H31A H 0.1036 0.3729 0.2050 0.197 Uiso 1 1 calc R A .
C32 C 0.07695(15) 0.3426(2) 0.17220(12) 0.140(2) Uani 1 1 d U A .
C33 C 0.05035(15) 0.3506(2) 0.15053(12) 0.156(2) Uani 1 1 d U . .
H33A H 0.0420 0.3283 0.1388 0.187 Uiso 1 1 calc R A .
C34 C 0.03692(16) 0.3875(2) 0.14606(13) 0.158(2) Uani 1 1 d U A .
H34A H 0.0196 0.3906 0.1309 0.189 Uiso 1 1 calc R . .
N7 N 0.10540(14) 0.0166(2) 0.02768(12) 0.188(2) Uani 1 1 d U . .
C35 C 0.10424(18) -0.0122(3) 0.00993(15) 0.194(3) Uani 1 1 d U . .
H35A H 0.0993 -0.0400 0.0132 0.233 Uiso 1 1 calc R . .
C36 C 0.1091(2) -0.0070(3) -0.01166(17) 0.211(3) Uani 1 1 d U . .
H36A H 0.1109 -0.0303 -0.0216 0.253 Uiso 1 1 calc R . .
C37 C 0.1114(2) 0.0338(3) -0.01904(17) 0.218(3) Uani 1 1 d U . .
H37A H 0.1125 0.0396 -0.0353 0.262 Uiso 1 1 calc R . .
C38 C 0.11219(19) 0.0685(3) -0.00127(17) 0.213(3) Uani 1 1 d U . .
H38A H 0.1146 0.0970 -0.0053 0.256 Uiso 1 1 calc R . .
C39 C 0.1091(2) 0.0574(3) 0.02199(17) 0.198(2) Uani 1 1 d U . .
N8 N 0.10129(14) 0.0740(2) 0.05948(12) 0.181(2) Uani 1 1 d U . .
C40 C 0.10987(19) 0.0878(3) 0.04083(17) 0.189(3) Uani 1 1 d U . .
C41 C 0.11754(18) 0.1291(3) 0.03902(15) 0.191(3) Uani 1 1 d U . .
H41A H 0.1236 0.1378 0.0255 0.229 Uiso 1 1 calc R . .
C42 C 0.11628(17) 0.1596(3) 0.05805(15) 0.191(3) Uani 1 1 d U . .
H42A H 0.1213 0.1883 0.0571 0.229 Uiso 1 1 calc R . .
C43 C 0.10709(17) 0.1448(3) 0.07854(15) 0.176(3) Uani 1 1 d U . .
C44 C 0.09995(17) 0.1023(2) 0.07752(15) 0.174(3) Uani 1 1 d U . .
H44A H 0.0935 0.0917 0.0905 0.208 Uiso 1 1 calc R . .
N9 N 0.11320(13) 0.21083(18) 0.10002(11) 0.161(2) Uani 1 1 d U . .
C45 C 0.10547(16) 0.1729(2) 0.09782(14) 0.161(2) Uani 1 1 d U . .
H45A H 0.0979 0.1618 0.1100 0.193 Uiso 1 1 calc R . .
C46 C 0.10906(15) 0.2322(2) 0.12054(13) 0.151(2) Uani 1 1 d U . .
C47 C 0.10286(15) 0.2758(2) 0.11790(13) 0.155(2) Uani 1 1 d U . .
H47A H 0.1014 0.2895 0.1025 0.186 Uiso 1 1 calc R . .
C48 C 0.09899(14) 0.2978(2) 0.13641(12) 0.140(2) Uani 1 1 d U . .
H48A H 0.0960 0.3274 0.1343 0.168 Uiso 1 1 calc R . .
C49 C 0.09914(15) 0.2794(2) 0.15860(12) 0.136(2) Uani 1 1 d U A .
C50 C 0.10493(14) 0.2383(2) 0.16153(12) 0.142(2) Uani 1 1 d U . .
H50A H 0.1054 0.2245 0.1767 0.171 Uiso 1 1 calc R . .
C51 C 0.11000(15) 0.2165(2) 0.14338(13) 0.150(2) Uani 1 1 d U . .
H51A H 0.1147 0.1874 0.1466 0.180 Uiso 1 1 calc R . .
N10 N 0.09273(12) 0.30286(18) 0.17722(10) 0.1402(18) Uani 1 1 d U . .
N11 N 0.07953(11) 0.28842(16) 0.38314(9) 0.1259(17) Uani 1 1 d U . .
C52 C 0.10325(14) 0.2757(2) 0.40353(11) 0.135(2) Uani 1 1 d U . .
H52A H 0.1059 0.2470 0.4088 0.162 Uiso 1 1 calc R . .
C53 C 0.12422(14) 0.3076(2) 0.41687(11) 0.127(2) Uani 1 1 d U . .
H53A H 0.1423 0.2996 0.4303 0.152 Uiso 1 1 calc R . .
C54 C 0.11903(13) 0.3497(2) 0.41087(11) 0.125(2) Uani 1 1 d U . .
H54A H 0.1326 0.3707 0.4205 0.150 Uiso 1 1 calc R . .
C55 C 0.09329(13) 0.3604(2) 0.39020(10) 0.118(2) Uani 1 1 d U . .
H55A H 0.0889 0.3891 0.3855 0.142 Uiso 1 1 calc R . .
C56 C 0.07458(13) 0.3293(2) 0.37680(11) 0.1130(19) Uani 1 1 d U . .
N12 N 0.03345(10) 0.30332(16) 0.34046(9) 0.1238(17) Uani 1 1 d U . .
C57 C 0.04813(13) 0.33664(19) 0.35348(10) 0.1138(19) Uani 1 1 d U . .
C58 C 0.03836(13) 0.3775(2) 0.34460(11) 0.124(2) Uani 1 1 d U . .
H58A H 0.0481 0.4015 0.3542 0.149 Uiso 1 1 calc R . .
C59 C 0.01445(13) 0.3821(2) 0.32177(11) 0.130(2) Uani 1 1 d U . .
H59A H 0.0073 0.4094 0.3156 0.156 Uiso 1 1 calc R . .
C60 C 0.00107(13) 0.3471(2) 0.30803(11) 0.118(2) Uani 1 1 d U . .
C61 C 0.01005(13) 0.3086(2) 0.31811(11) 0.122(2) Uani 1 1 d U . .
H61A H -0.0004 0.2845 0.3093 0.147 Uiso 1 1 calc R . .
N13 N -0.03268(11) 0.38658(16) 0.27220(9) 0.1286(18) Uani 1 1 d U . .
C62 C -0.02419(13) 0.3525(2) 0.28297(11) 0.126(2) Uani 1 1 d U . .
H62A H -0.0345 0.3279 0.2747 0.151 Uiso 1 1 calc R . .
C63 C -0.05517(14) 0.3861(2) 0.24678(12) 0.131(2) Uani 1 1 d U . .
C64 C -0.07758(15) 0.4136(2) 0.24073(13) 0.151(2) Uani 1 1 d U . .
H64A H -0.0785 0.4336 0.2530 0.181 Uiso 1 1 calc R . .
C65 C -0.09993(15) 0.4132(2) 0.21645(13) 0.155(3) Uani 1 1 d U . .
H65A H -0.1159 0.4331 0.2119 0.187 Uiso 1 1 calc R . .
C66 C -0.09838(14) 0.3825(2) 0.19856(12) 0.133(2) Uani 1 1 d U . .
C67 C -0.07554(13) 0.3573(2) 0.20472(11) 0.130(2) Uani 1 1 d U . .
H67A H -0.0740 0.3388 0.1920 0.156 Uiso 1 1 calc R . .
C68 C -0.05315(13) 0.3558(2) 0.22869(11) 0.126(2) Uani 1 1 d U . .
H68A H -0.0373 0.3357 0.2329 0.152 Uiso 1 1 calc R . .
N14 N -0.05517(19) 0.6077(2) 0.02016(14) 0.229(3) Uani 1 1 d U A .
C69 C -0.0460(2) 0.6281(3) 0.00471(17) 0.242(3) Uani 1 1 d U . .
H69A H -0.0253 0.6354 0.0103 0.290 Uiso 1 1 calc R A .
C70 C -0.0649(3) 0.6404(3) -0.0203(2) 0.266(3) Uani 1 1 d U A .
H70A H -0.0581 0.6558 -0.0316 0.319 Uiso 1 1 calc R . .
C71 C -0.0966(3) 0.6265(3) -0.0268(2) 0.277(3) Uani 1 1 d U . .
H71A H -0.1098 0.6290 -0.0440 0.333 Uiso 1 1 calc R A .
C72 C -0.1095(3) 0.6086(3) -0.00784(19) 0.261(3) Uani 1 1 d U A .
H72A H -0.1300 0.6053 -0.0099 0.313 Uiso 1 1 calc R . .
C73 C -0.0825(3) 0.5976(3) 0.01448(19) 0.234(3) Uani 1 1 d U . .
N15 N -0.06789(16) 0.56174(18) 0.05263(12) 0.187(2) Uani 1 1 d U A .
C74 C -0.0925(2) 0.5748(3) 0.03221(18) 0.209(3) Uani 1 1 d U A .
C75 C -0.1219(2) 0.5644(2) 0.03159(16) 0.210(3) Uani 1 1 d U . .
H75A H -0.1388 0.5751 0.0180 0.252 Uiso 1 1 calc R A .
C76 C -0.1269(2) 0.5407(2) 0.04880(15) 0.191(3) Uani 1 1 d U A .
H76A H -0.1472 0.5343 0.0466 0.229 Uiso 1 1 calc R . .
C77 C -0.10333(19) 0.5243(2) 0.07069(15) 0.175(3) Uani 1 1 d U . .
C78 C -0.07581(19) 0.5371(2) 0.06934(15) 0.177(3) Uani 1 1 d U A .
H78A H -0.0589 0.5265 0.0830 0.212 Uiso 1 1 calc R . .
C79 C -0.10657(17) 0.5001(2) 0.09050(13) 0.161(3) Uani 1 1 d U A .
H79A H -0.0882 0.4927 0.1037 0.193 Uiso 1 1 calc R . .
N16 N -0.12928(14) 0.48699(17) 0.09341(11) 0.159(2) Uani 1 1 d U . .
C80 C -0.12856(16) 0.4633(2) 0.11281(13) 0.143(2) Uani 1 1 d U A .
C81 C -0.10305(16) 0.4628(2) 0.13765(14) 0.158(2) Uani 1 1 d U . .
H81A H -0.0867 0.4817 0.1404 0.189 Uiso 1 1 calc R A .
C82 C -0.10241(15) 0.43581(19) 0.15656(13) 0.143(2) Uani 1 1 d U A .
H82A H -0.0853 0.4369 0.1720 0.172 Uiso 1 1 calc R . .
C83 C -0.12358(15) 0.4082(2) 0.15526(12) 0.132(2) Uani 1 1 d U . .
C84 C -0.15022(15) 0.40814(19) 0.13163(13) 0.145(2) Uani 1 1 d U A .
H84A H -0.1670 0.3902 0.1292 0.175 Uiso 1 1 calc R . .
C85 C -0.14915(16) 0.4358(2) 0.11335(13) 0.150(2) Uani 1 1 d U . .
H85A H -0.1665 0.4351 0.0981 0.180 Uiso 1 1 calc R A .
N17 N -0.31877(10) 0.09619(15) 0.08666(8) 0.1871(12) Uani 1 1 d DU . .
C86 C -0.3367(2) 0.0619(2) 0.07654(15) 0.1826(19) Uiso 0.50 1 d PDU B 1
H86A H -0.3467 0.0608 0.0586 0.219 Uiso 0.50 1 calc PR B 1
C87 C -0.3410(2) 0.0294(3) 0.09056(12) 0.1832(19) Uiso 0.50 1 d PDU B 1
H87A H -0.3535 0.0060 0.0831 0.220 Uiso 0.50 1 calc PR B 1
C88 C -0.3261(2) 0.0331(3) 0.11610(13) 0.1866(18) Uiso 0.50 1 d PDU B 1
H88A H -0.3306 0.0130 0.1267 0.224 Uiso 0.50 1 calc PR B 1
C89 C -0.3051(2) 0.0632(3) 0.12779(14) 0.1838(17) Uiso 0.50 1 d PDU B 1
H89A H -0.2946 0.0639 0.1457 0.221 Uiso 0.50 1 calc PR B 1
C90 C -0.3006(2) 0.0919(3) 0.11184(12) 0.1848(14) Uiso 0.50 1 d PDU B 1
C86' C -0.34347(16) 0.0706(3) 0.07957(14) 0.1826(19) Uiso 0.50 1 d PDU B 2
H86B H -0.3558 0.0705 0.0620 0.219 Uiso 0.50 1 calc PR B 2
C87' C -0.3523(2) 0.0454(3) 0.09505(12) 0.1814(19) Uiso 0.50 1 d PDU B 2
H87B H -0.3680 0.0250 0.0891 0.218 Uiso 0.50 1 calc PR B 2
C88' C -0.3361(2) 0.0528(3) 0.12012(13) 0.1834(19) Uiso 0.50 1 d PDU B 2
H88B H -0.3390 0.0335 0.1319 0.220 Uiso 0.50 1 calc PR B 2
C89' C -0.3161(2) 0.0847(3) 0.13037(13) 0.1834(17) Uiso 0.50 1 d PDU B 2
H89B H -0.3078 0.0911 0.1481 0.220 Uiso 0.50 1 calc PR B 2
C90' C -0.3095(2) 0.1059(3) 0.11221(11) 0.1846(15) Uiso 0.50 1 d PDU B 2
N18 N -0.27642(13) 0.15906(19) 0.10294(11) 0.1795(12) Uani 1 1 d U . .
C91 C -0.28006(17) 0.1371(2) 0.11945(14) 0.1860(13) Uani 1 1 d U B .
C92 C -0.26444(17) 0.1381(2) 0.14616(14) 0.1985(16) Uani 1 1 d U . .
H92A H -0.2667 0.1197 0.1587 0.238 Uiso 1 1 calc R B .
C93 C -0.24356(18) 0.1750(3) 0.15014(15) 0.1982(17) Uani 1 1 d U B .
H93A H -0.2315 0.1811 0.1674 0.238 Uiso 1 1 calc R . .
C94 C -0.23990(18) 0.1983(2) 0.13429(15) 0.1846(15) Uani 1 1 d U . .
C95 C -0.25543(18) 0.1904(3) 0.10935(16) 0.1869(16) Uani 1 1 d U B .
H95A H -0.2518 0.2064 0.0965 0.224 Uiso 1 1 calc R . .
N19 N -0.19934(13) 0.2407(2) 0.16201(11) 0.1788(16) Uani 1 1 d U . .
C96 C -0.22032(17) 0.2336(3) 0.13703(15) 0.1865(18) Uani 1 1 d U B .
H96A H -0.2213 0.2510 0.1230 0.224 Uiso 1 1 calc R . .
C97 C -0.17894(17) 0.2745(2) 0.16277(14) 0.1656(15) Uani 1 1 d U A .
C98 C -0.17363(16) 0.2993(2) 0.18590(14) 0.1643(17) Uani 1 1 d U . .
H98A H -0.1812 0.2917 0.1988 0.197 Uiso 1 1 calc R B .
C99 C -0.15660(16) 0.3345(2) 0.18708(13) 0.1595(16) Uani 1 1 d U A .
H99A H -0.1550 0.3541 0.2002 0.191 Uiso 1 1 calc R . .
C100 C -0.14153(17) 0.3443(2) 0.17105(13) 0.1581(16) Uani 1 1 d U . .
C101 C -0.14556(16) 0.3148(2) 0.15012(13) 0.1564(17) Uani 1 1 d U A .
H10B H -0.1357 0.3189 0.1384 0.188 Uiso 1 1 calc R . .
C102 C -0.16317(16) 0.2829(2) 0.14821(14) 0.1601(16) Uani 1 1 d U . .
H10C H -0.1650 0.2634 0.1349 0.192 Uiso 1 1 calc R A .
N20 N -0.12327(12) 0.38095(18) 0.17344(10) 0.1463(17) Uani 1 1 d U A .
N21 N -0.33763(10) 0.18683(15) 0.06073(10) 0.166(2) Uani 1 1 d DU . .
C103 C -0.36226(11) 0.18164(19) 0.06738(14) 0.194(3) Uani 1 1 d DU B .
H10D H -0.3658 0.1549 0.0733 0.233 Uiso 1 1 calc R . .
C104 C -0.38201(13) 0.21399(16) 0.06569(15) 0.197(3) Uani 1 1 d DU . .
H10E H -0.3989 0.2103 0.0707 0.237 Uiso 1 1 calc R B .
C105 C -0.37640(11) 0.2522(2) 0.05637(13) 0.200(3) Uani 1 1 d DU B .
H10F H -0.3904 0.2746 0.0539 0.240 Uiso 1 1 calc R . .
C106 C -0.35139(11) 0.25827(18) 0.05067(13) 0.171(3) Uani 1 1 d DU . .
H10G H -0.3467 0.2853 0.0459 0.205 Uiso 1 1 calc R B .
C107 C -0.33322(13) 0.22479(16) 0.05201(13) 0.154(2) Uani 1 1 d DU B .
N22 N -0.29003(9) 0.19402(13) 0.04768(9) 0.1398(19) Uani 1 1 d DU . .
C108 C -0.30542(12) 0.23000(14) 0.04667(11) 0.130(2) Uani 1 1 d DU B .
C109 C -0.29549(10) 0.26707(16) 0.04008(10) 0.129(2) Uani 1 1 d DU . .
H10H H -0.3066 0.2923 0.0389 0.155 Uiso 1 1 calc R B .
C110 C -0.26966(10) 0.26722(15) 0.03522(10) 0.118(2) Uani 1 1 d DU B .
H11B H -0.2625 0.2932 0.0312 0.141 Uiso 1 1 calc R . .
C111 C -0.25350(10) 0.23149(14) 0.03593(10) 0.1066(16) Uani 1 1 d DU . .
C112 C -0.26461(10) 0.19523(16) 0.04212(10) 0.1208(17) Uani 1 1 d DU B .
H11C H -0.2541 0.1697 0.0425 0.145 Uiso 1 1 calc R . .
N23 N -0.21040(10) 0.26032(14) 0.02934(8) 0.1155(6) Uani 1 1 d DU . .
C113 C -0.22624(11) 0.22903(17) 0.03183(10) 0.1054(6) Uani 1 1 d DU B .
H11D H -0.2188 0.2016 0.0308 0.126 Uiso 1 1 calc R . .
C114 C -0.18255(10) 0.25408(14) 0.02816(9) 0.1093(11) Uani 1 1 d DU B .
C115 C -0.17163(10) 0.28434(16) 0.01606(10) 0.121(2) Uani 1 1 d DU . .
H11E H -0.1837 0.3086 0.0096 0.145 Uiso 1 1 calc R B .
C116 C -0.14414(10) 0.28138(15) 0.01288(10) 0.117(2) Uani 1 1 d DU B .
H11F H -0.1377 0.3025 0.0041 0.141 Uiso 1 1 calc R . .
C117 C -0.12649(10) 0.24631(14) 0.02305(9) 0.112(2) Uani 1 1 d DU . .
C118 C -0.13638(10) 0.21539(17) 0.03604(10) 0.121(2) Uani 1 1 d DU B .
H11G H -0.1245 0.1911 0.0427 0.145 Uiso 1 1 calc R . .
C119 C -0.16327(10) 0.22095(16) 0.03883(10) 0.122(2) Uani 1 1 d DU . .
H11H H -0.1692 0.2009 0.0487 0.147 Uiso 1 1 calc R B .
N24 N 0.01468(16) 0.6016(2) 0.04954(12) 0.1953(15) Uani 1 1 d U A .
C120 C 0.02901(19) 0.6404(3) 0.05480(16) 0.2041(19) Uani 1 1 d U . .
H12A H 0.0199 0.6622 0.0611 0.245 Uiso 1 1 calc R A .
C121 C 0.0539(2) 0.6485(3) 0.05165(16) 0.2036(19) Uani 1 1 d U A .
H12B H 0.0617 0.6764 0.0536 0.244 Uiso 1 1 calc R . .
C122 C 0.0676(2) 0.6187(3) 0.04589(16) 0.2030(19) Uani 1 1 d U . .
H12C H 0.0865 0.6234 0.0442 0.244 Uiso 1 1 calc R A .
C123 C 0.05507(19) 0.5797(3) 0.04210(15) 0.1992(17) Uani 1 1 d U A .
H12D H 0.0661 0.5578 0.0379 0.239 Uiso 1 1 calc R . .
C124 C 0.0281(2) 0.5692(3) 0.04375(16) 0.1910(15) Uani 1 1 d U . .
N25 N -0.01221(9) 0.52869(13) 0.04049(10) 0.1735(15) Uani 1 1 d DU A .
C125 C 0.01569(10) 0.52966(15) 0.03977(12) 0.1747(15) Uani 1 1 d DU A .
C126 C 0.02720(10) 0.49536(15) 0.03270(12) 0.1697(16) Uani 1 1 d DU . .
H12E H 0.0465 0.4969 0.0313 0.204 Uiso 1 1 calc R A .
C127 C 0.01182(10) 0.45897(15) 0.02761(12) 0.1669(16) Uani 1 1 d DU A .
H12F H 0.0206 0.4346 0.0234 0.200 Uiso 1 1 calc R . .
C128 C -0.01638(10) 0.45704(15) 0.02851(12) 0.1604(15) Uani 1 1 d DU . .
C129 C -0.02789(11) 0.49232(15) 0.03494(12) 0.1626(16) Uani 1 1 d DU A .
H12G H -0.0476 0.4915 0.0356 0.195 Uiso 1 1 calc R . .
N26 N -0.02576(12) 0.38325(17) 0.02107(10) 0.1481(16) Uani 1 1 d U . .
C130 C -0.03538(17) 0.4204(2) 0.02482(13) 0.1544(17) Uani 1 1 d U A .
H13B H -0.0551 0.4232 0.0251 0.185 Uiso 1 1 calc R . .
C131 C -0.04368(15) 0.3476(2) 0.02184(12) 0.1376(16) Uani 1 1 d U A .
C132 C -0.04373(15) 0.3128(2) 0.00644(12) 0.1368(16) Uani 1 1 d U . .
H13C H -0.0314 0.3123 -0.0036 0.164 Uiso 1 1 calc R A .
C133 C -0.06215(15) 0.2794(2) 0.00635(12) 0.1371(17) Uani 1 1 d U A .
H13D H -0.0627 0.2561 -0.0044 0.165 Uiso 1 1 calc R . .
C134 C -0.08010(15) 0.2780(2) 0.02124(12) 0.1293(18) Uani 1 1 d U . .
C135 C -0.07876(14) 0.31180(19) 0.03674(12) 0.1298(16) Uani 1 1 d U A .
H13E H -0.0902 0.3110 0.0475 0.156 Uiso 1 1 calc R . .
C136 C -0.06175(14) 0.3463(2) 0.03730(12) 0.1299(16) Uani 1 1 d U . .
H13F H -0.0618 0.3695 0.0479 0.156 Uiso 1 1 calc R A .
N27 N 0.08529(13) -0.05656(18) 0.05462(11) 0.1640(15) Uani 1 1 d U . .
C137 C 0.10495(17) -0.0908(2) 0.06003(14) 0.1725(19) Uani 1 1 d U . .
H13G H 0.1261 -0.0862 0.0665 0.207 Uiso 1 1 calc R . .
C138 C 0.09362(17) -0.1320(2) 0.05598(14) 0.1735(18) Uani 1 1 d U . .
H13H H 0.1078 -0.1544 0.0597 0.208 Uiso 1 1 calc R . .
C139 C 0.06455(17) -0.1421(3) 0.04731(15) 0.181(2) Uani 1 1 d U . .
H13I H 0.0584 -0.1707 0.0461 0.218 Uiso 1 1 calc R . .
C140 C 0.04331(17) -0.1098(2) 0.04003(14) 0.1680(18) Uani 1 1 d U . .
H14B H 0.0224 -0.1156 0.0323 0.202 Uiso 1 1 calc R . .
C141 C 0.05427(17) -0.0673(2) 0.04464(14) 0.1633(15) Uani 1 1 d U . .
N28 N 0.04748(9) 0.00768(12) 0.04353(10) 0.1455(14) Uani 1 1 d DU . .
C142 C 0.03403(10) -0.03017(14) 0.04003(13) 0.1492(14) Uani 1 1 d DU . .
C143 C 0.00386(10) -0.03348(14) 0.03143(12) 0.1526(16) Uani 1 1 d DU . .
H14C H -0.0053 -0.0605 0.0283 0.183 Uiso 1 1 calc R . .
C144 C -0.01358(10) 0.00159(14) 0.02713(12) 0.1497(16) Uani 1 1 d DU . .
H14D H -0.0349 -0.0007 0.0220 0.180 Uiso 1 1 calc R . .
C145 C -0.00020(9) 0.04002(14) 0.03020(13) 0.1437(10) Uani 1 1 d DU . .
C146 C 0.03020(10) 0.04273(14) 0.03825(12) 0.1436(16) Uani 1 1 d DU . .
H14E H 0.0395 0.0696 0.0402 0.172 Uiso 1 1 calc R . .
C147 C -0.01717(14) 0.0800(2) 0.02702(12) 0.1391(17) Uani 1 1 d U . .
H14F H -0.0060 0.1053 0.0284 0.167 Uiso 1 1 calc R . .
N29 N -0.04532(12) 0.08395(16) 0.02263(10) 0.1376(15) Uani 1 1 d U . .
C148 C -0.05705(10) 0.12289(14) 0.02318(11) 0.1281(15) Uani 1 1 d DU A .
C149 C -0.08645(10) 0.13094(13) 0.01018(10) 0.1303(15) Uani 1 1 d DU . .
H14G H -0.0982 0.1078 0.0012 0.156 Uiso 1 1 calc R . .
C150 C -0.10109(10) 0.16719(13) 0.00836(10) 0.1312(15) Uani 1 1 d DU A .
H15A H -0.1220 0.1694 -0.0015 0.157 Uiso 1 1 calc R . .
C151 C -0.08466(10) 0.20174(14) 0.02149(10) 0.1194(15) Uani 1 1 d DU . .
C152 C -0.05540(10) 0.19332(13) 0.03531(10) 0.1303(15) Uani 1 1 d DU A .
H15B H -0.0438 0.2161 0.0448 0.156 Uiso 1 1 calc R . .
C153 C -0.04090(11) 0.15671(14) 0.03713(11) 0.1285(15) Uani 1 1 d DU . .
H15C H -0.0202 0.1540 0.0476 0.154 Uiso 1 1 calc R A .
N30 N -0.09753(11) 0.24097(16) 0.02122(9) 0.1251(16) Uani 1 1 d U A .
N31 N 0.01693(11) 0.25462(16) 0.38266(8) 0.1277(8) Uani 1 1 d U . .
C154 C 0.02327(14) 0.28048(19) 0.40247(11) 0.1287(10) Uani 1 1 d U . .
H15D H 0.0414 0.2965 0.4078 0.154 Uiso 1 1 calc R . .
C155 C 0.00352(14) 0.2842(2) 0.41548(11) 0.1295(10) Uani 1 1 d U . .
H15E H 0.0081 0.3036 0.4293 0.155 Uiso 1 1 calc R . .
C156 C -0.02272(14) 0.26046(19) 0.40884(11) 0.1290(10) Uani 1 1 d U . .
H15F H -0.0356 0.2617 0.4184 0.155 Uiso 1 1 calc R . .
C157 C -0.02924(14) 0.23454(19) 0.38740(11) 0.1276(9) Uani 1 1 d U . .
H15G H -0.0476 0.2191 0.3814 0.153 Uiso 1 1 calc R . .
C158 C -0.00833(14) 0.2311(2) 0.37440(11) 0.1250(8) Uani 1 1 d U . .
N32 N 0.00449(8) 0.21088(13) 0.33968(7) 0.1227(8) Uani 1 1 d DU . .
C159 C -0.01462(10) 0.20447(16) 0.35182(8) 0.1236(8) Uani 1 1 d DU . .
C160 C -0.03746(10) 0.17686(15) 0.34277(8) 0.1222(9) Uani 1 1 d DU . .
H16B H -0.0504 0.1717 0.3519 0.147 Uiso 1 1 calc R . .
C161 C -0.04188(10) 0.15639(16) 0.32050(8) 0.1248(9) Uani 1 1 d DU . .
H16C H -0.0586 0.1379 0.3136 0.150 Uiso 1 1 calc R . .
C162 C -0.02238(10) 0.16240(16) 0.30813(8) 0.1220(8) Uani 1 1 d DU . .
C163 C 0.00038(10) 0.19027(16) 0.31782(8) 0.1234(9) Uani 1 1 d DU . .
H16D H 0.0137 0.1954 0.3090 0.148 Uiso 1 1 calc R . .
C164 C -0.02722(14) 0.14180(19) 0.28299(11) 0.1238(10) Uani 1 1 d U . .
H16E H -0.0133 0.1479 0.2749 0.149 Uiso 1 1 calc R . .
N33 N -0.04796(11) 0.11758(16) 0.27221(9) 0.1265(9) Uani 1 1 d U . .
C165 C -0.05094(14) 0.1024(2) 0.24805(11) 0.1272(9) Uani 1 1 d U . .
C166 C -0.05817(14) 0.0597(2) 0.24189(11) 0.1303(9) Uani 1 1 d U . .
H16F H -0.0608 0.0413 0.2543 0.156 Uiso 1 1 calc R . .
C167 C -0.06147(13) 0.0442(2) 0.21817(11) 0.1309(10) Uani 1 1 d U . .
H16G H -0.0670 0.0156 0.2141 0.157 Uiso 1 1 calc R . .
C168 C -0.05670(14) 0.0707(2) 0.19990(12) 0.1287(11) Uani 1 1 d U . .
C169 C -0.05090(13) 0.1108(2) 0.20605(11) 0.1280(10) Uani 1 1 d U . .
H16H H -0.0490 0.1294 0.1935 0.154 Uiso 1 1 calc R . .
C170 C -0.04746(13) 0.1272(2) 0.22940(11) 0.1274(9) Uani 1 1 d U . .
H17B H -0.0426 0.1562 0.2327 0.153 Uiso 1 1 calc R . .
N34 N -0.32908(12) 0.10720(17) 0.02713(11) 0.152(2) Uani 1 1 d U . .
C171 C -0.35739(16) 0.1151(2) 0.01025(14) 0.161(3) Uani 1 1 d U B .
H17C H -0.3698 0.1350 0.0144 0.193 Uiso 1 1 calc R . .
C172 C -0.36779(17) 0.0952(2) -0.01185(15) 0.175(3) Uani 1 1 d U . .
H17D H -0.3877 0.1011 -0.0231 0.210 Uiso 1 1 calc R B .
C173 C -0.35088(17) 0.0661(2) -0.01939(16) 0.178(3) Uani 1 1 d U B .
H17E H -0.3588 0.0526 -0.0355 0.213 Uiso 1 1 calc R . .
C174 C -0.32143(17) 0.0575(2) -0.00205(15) 0.171(3) Uani 1 1 d U . .
H17F H -0.3089 0.0383 -0.0066 0.205 Uiso 1 1 calc R B .
C175 C -0.31060(17) 0.0776(2) 0.02238(15) 0.161(2) Uani 1 1 d U B .
N35 N -0.27126(12) 0.09655(17) 0.06048(11) 0.151(2) Uani 1 1 d U . .
C176 C -0.27873(16) 0.0676(2) 0.04067(15) 0.151(2) Uani 1 1 d U B .
C177 C -0.26120(16) 0.0388(2) 0.03886(15) 0.166(3) Uani 1 1 d U . .
H17G H -0.2672 0.0201 0.0247 0.199 Uiso 1 1 calc R B .
C178 C -0.23408(16) 0.0355(2) 0.05724(14) 0.161(3) Uani 1 1 d U B .
H17H H -0.2218 0.0121 0.0570 0.193 Uiso 1 1 calc R . .
C179 C -0.22282(15) 0.0654(2) 0.07709(14) 0.146(2) Uani 1 1 d U . .
C180 C -0.24273(15) 0.0936(2) 0.07770(13) 0.145(2) Uani 1 1 d U B .
H18C H -0.2367 0.1135 0.0912 0.174 Uiso 1 1 calc R . .
N36 N -0.17238(11) 0.03698(18) 0.09807(10) 0.142(2) Uani 1 1 d U . .
C181 C -0.19354(15) 0.0621(2) 0.09553(13) 0.143(2) Uani 1 1 d U B .
H18D H -0.1890 0.0830 0.1085 0.172 Uiso 1 1 calc R . .
C182 C -0.14593(13) 0.0384(2) 0.11734(12) 0.130(2) Uani 1 1 d U B .
C183 C -0.12041(13) 0.0249(2) 0.11599(12) 0.134(2) Uani 1 1 d U . .
H18E H -0.1219 0.0111 0.1006 0.161 Uiso 1 1 calc R B .
C184 C -0.09145(15) 0.0286(2) 0.13441(12) 0.141(2) Uani 1 1 d U B .
H18F H -0.0748 0.0174 0.1309 0.169 Uiso 1 1 calc R . .
C185 C -0.08625(14) 0.0487(2) 0.15835(12) 0.128(2) Uani 1 1 d U . .
C186 C -0.11288(14) 0.0628(2) 0.15988(12) 0.136(2) Uani 1 1 d U B .
H18G H -0.1116 0.0764 0.1753 0.163 Uiso 1 1 calc R . .
C187 C -0.14030(14) 0.0593(2) 0.14187(13) 0.140(2) Uani 1 1 d U . .
H18H H -0.1570 0.0709 0.1451 0.168 Uiso 1 1 calc R B .
N37 N 0.14315(14) -0.0004(2) 0.08341(12) 0.189(2) Uani 1 1 d U C .
C188 C 0.16366(17) -0.0123(3) 0.07417(16) 0.195(3) Uani 1 1 d U . .
H18I H 0.1575 -0.0180 0.0564 0.234 Uiso 1 1 calc R . .
C189 C 0.1940(2) -0.0169(3) 0.08940(17) 0.216(3) Uani 1 1 d U . .
H18J H 0.2089 -0.0226 0.0823 0.259 Uiso 1 1 calc R . .
C190 C 0.2013(2) -0.0127(3) 0.11545(18) 0.224(3) Uani 1 1 d U . .
H19C H 0.2217 -0.0159 0.1266 0.269 Uiso 1 1 calc R . .
C191 C 0.17939(18) -0.0037(3) 0.12553(17) 0.209(3) Uani 1 1 d U C .
H19D H 0.1841 -0.0029 0.1434 0.250 Uiso 1 1 calc R . .
C192 C 0.14990(19) 0.0041(3) 0.10844(18) 0.200(2) Uani 1 1 d U . .
N38 N 0.09714(8) 0.01112(18) 0.09955(8) 0.1733(19) Uani 1 1 d DU . .
C193 C 0.12461(16) 0.0037(5) 0.11813(11) 0.183(3) Uiso 0.50 1 d PDU C 1
C194 C 0.12918(14) 0.0025(4) 0.14342(12) 0.178(3) Uiso 0.50 1 d PDU C 1
H19E H 0.1481 -0.0052 0.1559 0.214 Uiso 0.50 1 calc PR C 1
C195 C 0.10506(13) 0.0131(4) 0.14992(15) 0.181(3) Uiso 0.50 1 d PDU C 1
H19F H 0.1084 0.0180 0.1674 0.218 Uiso 0.50 1 calc PR C 1
C196 C 0.07610(16) 0.0170(5) 0.13234(11) 0.174(3) Uiso 0.50 1 d PDU C 1
C93A C 0.12485(16) 0.0183(4) 0.11775(13) 0.185(3) Uiso 0.50 1 d PDU C 2
C94A C 0.13018(13) 0.0326(4) 0.14181(14) 0.176(3) Uiso 0.50 1 d PDU C 2
H94A H 0.1498 0.0375 0.1540 0.211 Uiso 0.50 1 calc PR C 2
C95A C 0.10446(13) 0.0394(4) 0.14670(16) 0.177(3) Uiso 0.50 1 d PDU C 2
H95B H 0.1072 0.0489 0.1634 0.213 Uiso 0.50 1 calc PR C 2
C96A C 0.07524(15) 0.0341(4) 0.13042(13) 0.169(3) Uiso 0.50 1 d PDU C 2
C197 C 0.07413(9) 0.0178(2) 0.10752(8) 0.1777(19) Uani 1 1 d DU C .
H19G H 0.0548 0.0242 0.0948 0.213 Uiso 1 1 d R . .
N39 N 0.05036(12) 0.0371(2) 0.16013(10) 0.170(2) Uani 1 1 d U C .
C198 C 0.05126(15) 0.0343(2) 0.13910(13) 0.177(2) Uani 1 1 d U . .
H19H H 0.0340 0.0444 0.1252 0.212 Uiso 1 1 d R C .
C199 C 0.02381(16) 0.0453(3) 0.16236(13) 0.153(2) Uani 1 1 d U . .
C200 C 0.01749(16) 0.0286(2) 0.18348(14) 0.164(3) Uani 1 1 d U C .
H20C H 0.0339 0.0150 0.1961 0.196 Uiso 1 1 calc R . .
C201 C -0.00864(15) 0.0294(2) 0.18810(13) 0.151(2) Uani 1 1 d U . .
H20D H -0.0103 0.0155 0.2025 0.181 Uiso 1 1 calc R C .
C202 C -0.03191(15) 0.0506(2) 0.17160(13) 0.140(2) Uani 1 1 d U B .
C203 C -0.02730(15) 0.0697(2) 0.15123(13) 0.147(2) Uani 1 1 d U . .
H20E H -0.0435 0.0852 0.1396 0.177 Uiso 1 1 calc R C .
C204 C -0.00124(16) 0.0678(2) 0.14677(14) 0.159(2) Uani 1 1 d U C .
H20F H 0.0000 0.0823 0.1324 0.191 Uiso 1 1 calc R . .
N40 N -0.05891(12) 0.05390(17) 0.17566(10) 0.139(2) Uani 1 1 d U B .
B1 B -1.0000 -0.2452(4) -0.2500 0.130(4) Uiso 1 2 d S . .
F11 F -0.9936(2) -0.2793(3) -0.23688(14) 0.185(4) Uiso 0.50 1 d P . .
F12 F -0.97624(18) -0.2238(3) -0.23522(16) 0.170(3) Uiso 0.50 1 d P . .
F13 F -1.0197(2) -0.2221(3) -0.2435(2) 0.230(5) Uiso 0.50 1 d P . .
F14 F -0.9957(3) -0.2440(5) -0.2703(3) 0.310(7) Uiso 0.50 1 d P . .
B2 B 0.0268(2) 0.1256(3) 0.09378(17) 0.144(2) Uani 1 1 d U . .
F24 F 0.05450(9) 0.12318(13) 0.11582(7) 0.1705(17) Uani 1 1 d U . .
F23 F 0.00431(8) 0.13897(12) 0.09952(7) 0.1556(16) Uani 1 1 d U . .
F22 F 0.03280(9) 0.15000(15) 0.07605(8) 0.1879(19) Uani 1 1 d U . .
F21 F 0.02157(10) 0.08487(14) 0.08396(8) 0.1844(19) Uani 1 1 d U . .
B3 B -0.1839(2) 0.1861(3) 0.09461(15) 0.143(3) Uani 1 1 d U . .
F34 F -0.18673(11) 0.15596(14) 0.07607(8) 0.196(2) Uani 1 1 d U . .
F33 F -0.20645(9) 0.21325(14) 0.08816(8) 0.1793(19) Uani 1 1 d U . .
F32 F -0.15654(9) 0.20602(12) 0.10037(7) 0.1547(16) Uani 1 1 d U . .
F31 F -0.18203(8) 0.16349(12) 0.11760(7) 0.1586(17) Uani 1 1 d U . .
B4 B 0.0418(2) 0.4236(3) 0.40870(16) 0.142(4) Uani 1 1 d U . .
F41 F 0.04181(9) 0.44642(12) 0.38782(7) 0.1605(17) Uani 1 1 d U . .
F42 F 0.07162(9) 0.42508(13) 0.42720(7) 0.1726(18) Uani 1 1 d U . .
F43 F 0.03491(8) 0.38241(11) 0.40278(7) 0.1439(15) Uani 1 1 d U . .
F44 F 0.02246(10) 0.44147(13) 0.41881(8) 0.1807(18) Uani 1 1 d U . .
B5 B -0.39222(9) 0.01063(13) 0.02036(9) 0.251(5) Uani 1 1 d DU . .
F51 F -0.3909(3) 0.0537(2) 0.0239(2) 0.263(5) Uiso 0.50 1 d PDU D 1
F52 F -0.4002(2) 0.0136(3) -0.00661(12) 0.232(4) Uiso 0.50 1 d PDU D 1
F53 F -0.36168(14) 0.0087(4) 0.0312(2) 0.256(4) Uiso 0.50 1 d PDU D 1
F54 F -0.41195(18) -0.0200(3) 0.0226(2) 0.287(5) Uiso 0.50 1 d PDU D 1
F54' F -0.3924(3) -0.0066(4) 0.04345(14) 0.286(5) Uiso 0.50 1 d PDU D 2
F53' F -0.36536(14) -0.0109(3) 0.0238(2) 0.216(4) Uiso 0.50 1 d PDU D 2
F52' F -0.41699(18) -0.0100(3) 0.0047(2) 0.263(5) Uiso 0.50 1 d PDU D 2
F51' F -0.3970(3) 0.0516(2) 0.0262(2) 0.246(5) Uiso 0.50 1 d PDU D 2
B6 B -0.47405(5) -0.74531(7) 0.05346(4) 0.186(6) Uiso 0.50 1 d PDU . .
F61 F -0.47741(12) -0.7604(2) 0.07480(7) 0.183(5) Uiso 0.25 1 d PDU E 1
F62 F -0.48665(13) -0.70604(11) 0.04853(17) 0.232(6) Uiso 0.25 1 d PDU E 1
F63 F -0.44476(6) -0.7432(3) 0.05573(13) 0.141(4) Uiso 0.25 1 d PDU E 1
F64 F -0.48952(16) -0.77103(16) 0.03344(9) 0.244(7) Uiso 0.25 1 d PDU E 1
F62' F -0.48326(13) -0.70731(12) 0.05911(13) 0.222(6) Uiso 0.25 1 d PDU E 2
F61' F -0.49814(9) -0.76947(17) 0.04010(14) 0.233(6) Uiso 0.25 1 d PDU E 2
F63' F -0.45507(8) -0.7401(2) 0.04049(8) 0.078(3) Uiso 0.25 1 d PDU E 2
F64' F -0.45779(16) -0.76507(19) 0.07589(8) 0.209(6) Uiso 0.25 1 d PDU E 2
B7 B -0.66582(16) 0.60752(18) -0.04417(11) 0.248(6) Uiso 0.50 1 d PDU F 1
F71 F -0.69411(16) 0.5897(3) -0.0501(2) 0.253(4) Uiso 0.50 1 d PDU F 1
F72 F -0.6556(2) 0.5770(2) -0.02550(15) 0.210(4) Uiso 0.50 1 d PDU F 1
F73 F -0.6732(3) 0.6147(4) -0.06989(13) 0.298(5) Uiso 0.50 1 d PDU F 1
F74 F -0.6671(2) 0.6479(2) -0.0353(2) 0.257(4) Uiso 0.50 1 d PDU F 1
B7' B -0.67216(12) 0.6158(2) -0.03985(11) 0.243(6) Uiso 0.50 1 d PDU G 2
F72' F -0.65879(16) 0.6398(2) -0.05328(14) 0.178(3) Uiso 0.50 1 d PDU G 2
F74' F -0.64933(18) 0.5861(3) -0.0310(2) 0.223(4) Uiso 0.50 1 d PDU G 2
F73' F -0.67751(16) 0.6379(2) -0.02072(12) 0.163(3) Uiso 0.50 1 d PDU G 2
F71' F -0.69943(19) 0.6047(4) -0.0584(2) 0.268(5) Uiso 0.50 1 d PDU G 2
B8 B -0.15496(13) 0.1136(2) 0.20379(12) 0.185(12) Uiso 0.13 1 d PDU H 2
F81 F -0.1636(2) 0.1421(3) 0.2179(2) 0.241(10) Uiso 0.13 1 d PDU H 2
F83 F -0.1633(4) 0.1269(4) 0.17924(13) 0.191(10) Uiso 0.13 1 d PDU H 2
F82 F -0.1686(2) 0.0761(2) 0.2039(3) 0.160(9) Uiso 0.13 1 d PDU H 2
F84 F -0.12449(14) 0.1090(6) 0.2141(3) 0.239(11) Uiso 0.13 1 d PDU H 2
O1W O -0.1750(3) 0.1957(4) 0.2103(3) 0.246(6) Uiso 0.50 1 d PU I 1
B9 B 0.02474(13) -0.0744(2) 0.10319(12) 0.223(12) Uiso 0.13 1 d PDU J 1
F91 F 0.0065(3) -0.1001(3) 0.0846(2) 0.290(12) Uiso 0.13 1 d PDU J 1
F92 F 0.0243(4) -0.0355(2) 0.0929(3) 0.312(11) Uiso 0.13 1 d PDU J 1
F93 F 0.05337(15) -0.0898(5) 0.1118(3) 0.246(11) Uiso 0.13 1 d PDU J 1
F94 F 0.0137(2) -0.0716(7) 0.12237(16) 0.293(11) Uiso 0.13 1 d PDU J 1
B13 B -0.03984(13) -0.00793(19) 0.08177(12) 0.143(9) Uiso 0.25 1 d PDU K 2
F131 F -0.0449(2) 0.03387(17) 0.07969(18) 0.097(3) Uiso 0.25 1 d PDU K 2
F132 F -0.01275(16) -0.0197(4) 0.0988(2) 0.234(7) Uiso 0.25 1 d PDU K 2
F133 F -0.0409(3) -0.0233(4) 0.05863(14) 0.376(11) Uiso 0.25 1 d PDU K 2
F134 F -0.06153(16) -0.0262(3) 0.0884(2) 0.204(7) Uiso 0.25 1 d PDU K 2
B11 B 0.06501(13) 0.38533(19) 0.09458(12) 0.306(10) Uiso 0.50 1 d PDU . .
F111 F 0.0679(2) 0.42740(18) 0.0982(2) 0.316(6) Uiso 0.50 1 d PDU . .
F112 F 0.0710(3) 0.3652(4) 0.11761(14) 0.535(10) Uiso 0.50 1 d PDU . .
F113 F 0.08624(14) 0.3755(3) 0.08516(16) 0.276(5) Uiso 0.50 1 d PDU . .
F114 F 0.03629(14) 0.3764(3) 0.07914(17) 0.257(5) Uiso 0.50 1 d PDU . .
B10 B -0.00744(13) 0.4788(2) 0.22450(11) 0.259(10) Uiso 0.13 1 d PDU . .
F101 F -0.0178(3) 0.4383(2) 0.2196(3) 0.316(12) Uiso 0.13 1 d PDU . .
F102 F 0.01735(15) 0.4838(6) 0.2179(2) 0.289(12) Uiso 0.13 1 d PDU . .
F103 F 0.0000 0.4859(5) 0.2500 0.254(9) Uiso 0.25 2 d SPDU . .
F104 F -0.0297(2) 0.5044(3) 0.2092(3) 0.242(11) Uiso 0.13 1 d PDU . .
B12 B -0.15906(13) 0.05663(19) 0.03189(12) 0.179(10) Uiso 0.25 1 d PDU . .
F121 F -0.13610(17) 0.0395(3) 0.05152(15) 0.122(4) Uiso 0.25 1 d PDU . .
F122 F -0.18280(16) 0.0302(3) 0.0279(3) 0.213(7) Uiso 0.25 1 d PDU . .
F123 F -0.1508(2) 0.0563(5) 0.01084(14) 0.368(10) Uiso 0.25 1 d PDU . .
F124 F -0.1678(2) 0.0963(2) 0.0347(2) 0.135(5) Uiso 0.25 1 d PDU . .
B14 B -0.79251(13) 0.63954(19) -0.06397(11) 0.103(6) Uiso 0.33 1 d PDU . .
F141 F -0.7933(3) 0.6050(2) -0.07916(18) 0.359(8) Uiso 0.33 1 d PDU . .
F142 F -0.7954(2) 0.6743(2) -0.07866(15) 0.164(4) Uiso 0.33 1 d PDU . .
F143 F -0.81254(13) 0.6349(3) -0.05243(14) 0.150(4) Uiso 0.33 1 d PDU . .
F144 F -0.76520(16) 0.6355(4) -0.04555(17) 0.215(5) Uiso 0.33 1 d PDU . .
B15 B -0.74637(13) 0.6494(2) -0.10424(12) 0.223(13) Uiso 0.13 1 d PDU L 1
F151 F -0.7271(3) 0.6258(3) -0.0848(2) 0.272(9) Uiso 0.13 1 d PDU L 1
F152 F -0.76836(16) 0.6662(4) -0.0969(2) 0.241(9) Uiso 0.13 1 d PDU L 1
F153 F -0.7302(2) 0.6806(3) -0.1099(3) 0.229(11) Uiso 0.13 1 d PDU L 1
F154 F -0.7590(4) 0.6241(3) -0.12493(17) 0.207(10) Uiso 0.13 1 d PDU L 1
B16 B -0.18478(13) 0.1206(2) 0.36837(12) 0.286(13) Uiso 0.17 1 d PDU . .
F161 F -0.15607(14) 0.1083(5) 0.3722(3) 0.300(11) Uiso 0.17 1 d PDU . .
F162 F -0.1916(2) 0.1122(5) 0.38941(14) 0.301(11) Uiso 0.17 1 d PDU . .
F163 F -0.2037(3) 0.1001(4) 0.34736(19) 0.365(12) Uiso 0.17 1 d PDU . .
F164 F -0.1876(4) 0.1627(2) 0.3632(3) 0.320(12) Uiso 0.17 1 d PDU . .
O2W O 0.0000 -0.0572(8) 0.2500 0.328(12) Uiso 0.50 2 d SP . .
O3W O -0.2298(4) 0.0204(6) 0.1403(4) 0.357(9) Uiso 0.50 1 d P . .
O4W O -0.0861(5) 0.5995(7) 0.1339(4) 0.392(11) Uiso 0.50 1 d P . .
O5W O -0.0983(4) 0.0624(5) 0.2894(3) 0.313(8) Uiso 0.50 1 d P . .
O6W O 0.1472(7) -0.2766(10) 0.5684(6) 0.292(14) Uiso 0.25 1 d P . .
O7W O 0.1317(6) 0.1801(8) -0.0188(5) 0.239(11) Uiso 0.25 1 d P . .
O8W O -0.7563(3) 0.6238(4) -0.0100(3) 0.245(6) Uiso 0.50 1 d P M 1
O10W O -0.1503(5) 0.1344(7) 0.2990(4) 0.407(11) Uiso 0.50 1 d P N 1
O14W O -0.53411(18) -0.6247(3) 0.00487(16) 0.139(3) Uiso 0.50 1 d P O 1
O11W O -0.5427(4) -0.7390(7) -0.0298(4) 0.380(10) Uiso 0.50 1 d P P 1
O15W O -0.1611(4) 0.4195(7) 0.2518(4) 0.370(10) Uiso 0.50 1 d P Q 1
O9W O -0.2133(5) 0.1147(7) 0.0127(4) 0.384(11) Uiso 0.50 1 d P R 2
O12W O -0.1200(5) 0.1400(8) 0.3031(5) 0.218(10) Uiso 0.25 1 d P S 2
O13W O -0.5447(2) -0.6881(4) -0.0017(2) 0.208(5) Uiso 0.50 1 d P T 2
O16W O -0.1821(5) 0.3789(8) 0.2420(5) 0.438(13) Uiso 0.50 1 d P U 2

loop_
_atom_site_aniso_label
_atom_site_aniso_U_11
_atom_site_aniso_U_22
_atom_site_aniso_U_33
_atom_site_aniso_U_23
_atom_site_aniso_U_13
_atom_site_aniso_U_12
Zn1 0.1343(6) 0.1481(6) 0.0869(4) -0.0007(5) 0.0189(4) -0.0072(6)
Zn2 0.1426(7) 0.1579(7) 0.1490(7) 0.0047(6) 0.0237(6) -0.0129(6)
Zn3 0.1848(8) 0.1681(8) 0.1570(7) -0.0238(6) 0.0626(6) 0.0200(7)
Zn4 0.2722(11) 0.1515(8) 0.1642(8) 0.0254(7) 0.0700(8) -0.0253(8)
N1 0.141(3) 0.140(3) 0.086(3) 0.007(3) 0.031(2) -0.014(3)
C1 0.137(4) 0.131(4) 0.104(4) -0.012(3) 0.013(3) 0.002(4)
C2 0.148(4) 0.133(4) 0.102(4) 0.007(3) 0.001(3) 0.003(4)
C3 0.137(4) 0.133(4) 0.121(4) 0.002(4) 0.017(4) 0.027(4)
C4 0.135(4) 0.134(4) 0.095(3) 0.008(3) 0.030(3) 0.007(3)
C5 0.126(3) 0.120(3) 0.094(3) -0.001(3) 0.020(3) 0.002(3)
N2 0.142(3) 0.118(3) 0.092(3) 0.012(3) 0.010(3) -0.014(3)
C6 0.119(3) 0.131(4) 0.081(3) 0.003(3) 0.024(3) -0.001(3)
C7 0.128(4) 0.132(4) 0.098(3) 0.012(3) 0.017(3) 0.012(3)
C8 0.140(4) 0.145(4) 0.095(3) 0.009(3) 0.027(3) -0.009(3)
C9 0.125(4) 0.140(4) 0.087(3) 0.005(3) 0.029(3) 0.000(3)
C10 0.144(4) 0.128(4) 0.091(3) 0.005(3) 0.013(3) -0.011(3)
N3 0.138(3) 0.157(4) 0.091(3) 0.009(3) 0.036(2) -0.007(3)
C11 0.120(3) 0.141(4) 0.089(3) 0.010(3) 0.041(3) -0.008(3)
C12 0.132(3) 0.163(4) 0.105(3) 0.010(3) 0.040(3) -0.020(3)
C13 0.130(4) 0.166(4) 0.110(3) 0.015(3) 0.043(3) -0.015(4)
C14 0.131(3) 0.167(4) 0.111(3) 0.003(3) 0.055(3) -0.005(3)
C15 0.148(3) 0.163(4) 0.102(3) 0.007(3) 0.051(3) -0.001(3)
C16 0.151(4) 0.188(4) 0.126(4) 0.014(4) 0.042(3) -0.022(4)
C17 0.153(4) 0.184(4) 0.110(3) 0.034(3) 0.048(3) -0.015(4)
N6 0.203(4) 0.141(3) 0.154(3) 0.089(3) 0.046(3) 0.067(3)
C28 0.188(3) 0.147(3) 0.181(3) 0.112(3) 0.093(3) 0.105(3)
C29 0.189(4) 0.140(4) 0.123(4) 0.046(3) 0.051(3) 0.055(4)
C30 0.208(4) 0.144(4) 0.139(4) 0.025(4) 0.042(4) 0.038(4)
C31 0.192(4) 0.151(4) 0.132(4) 0.017(4) 0.037(4) 0.031(4)
C32 0.166(4) 0.145(4) 0.110(3) 0.012(3) 0.053(3) 0.014(3)
C33 0.186(4) 0.156(4) 0.120(4) 0.025(4) 0.049(3) 0.019(4)
C34 0.191(4) 0.147(4) 0.135(4) 0.038(4) 0.059(3) 0.033(4)
N7 0.229(4) 0.169(4) 0.185(4) -0.044(3) 0.096(3) -0.020(4)
C35 0.248(5) 0.182(5) 0.183(4) -0.033(4) 0.115(4) -0.012(4)
C36 0.275(5) 0.178(5) 0.198(5) -0.033(4) 0.108(4) -0.013(5)
C37 0.292(5) 0.208(5) 0.186(5) -0.037(5) 0.126(4) -0.029(5)
C38 0.276(5) 0.178(4) 0.204(4) -0.037(4) 0.109(4) -0.010(4)
C39 0.253(4) 0.190(4) 0.176(4) -0.036(4) 0.107(3) -0.010(4)
N8 0.211(4) 0.191(4) 0.164(3) -0.032(3) 0.095(3) -0.013(4)
C40 0.231(4) 0.169(4) 0.183(4) -0.035(4) 0.097(4) -0.016(4)
C41 0.229(4) 0.194(4) 0.176(4) -0.036(4) 0.104(4) -0.029(4)
C42 0.212(5) 0.185(5) 0.185(4) -0.032(4) 0.085(4) -0.018(4)
C43 0.196(4) 0.180(4) 0.163(4) -0.021(4) 0.077(4) -0.029(4)
C44 0.197(4) 0.164(4) 0.171(4) -0.024(4) 0.080(4) -0.014(4)
N9 0.183(4) 0.162(4) 0.142(3) -0.032(3) 0.066(3) -0.020(3)
C45 0.175(4) 0.165(4) 0.157(4) -0.028(4) 0.075(3) -0.012(4)
C46 0.168(4) 0.157(4) 0.129(3) -0.021(3) 0.055(3) -0.012(4)
C47 0.170(4) 0.166(4) 0.127(4) -0.022(4) 0.051(3) -0.010(4)
C48 0.168(4) 0.149(4) 0.106(3) -0.024(3) 0.052(3) -0.016(4)
C49 0.160(3) 0.149(4) 0.103(3) -0.014(3) 0.055(3) 0.001(3)
C50 0.166(4) 0.145(4) 0.112(3) -0.011(3) 0.046(3) -0.004(4)
C51 0.170(4) 0.162(4) 0.120(4) -0.017(4) 0.055(3) -0.018(4)
N10 0.155(3) 0.155(3) 0.108(3) 0.006(3) 0.045(3) -0.001(3)
N11 0.134(3) 0.137(3) 0.091(3) 0.004(3) 0.021(2) 0.011(3)
C52 0.133(4) 0.137(4) 0.097(4) -0.004(3) -0.003(3) 0.004(4)
C53 0.127(4) 0.147(4) 0.092(3) 0.016(3) 0.022(3) 0.005(4)
C54 0.126(4) 0.122(4) 0.104(4) -0.006(3) 0.015(3) 0.005(3)
C55 0.126(4) 0.123(3) 0.086(3) 0.008(3) 0.014(3) 0.004(3)
C56 0.115(3) 0.118(3) 0.089(3) 0.010(3) 0.017(3) -0.001(3)
N12 0.121(3) 0.144(3) 0.101(3) -0.018(3) 0.034(2) -0.009(3)
C57 0.127(3) 0.122(3) 0.090(3) -0.003(3) 0.036(3) -0.001(3)
C58 0.127(4) 0.132(4) 0.100(3) -0.001(3) 0.025(3) -0.002(3)
C59 0.132(4) 0.140(4) 0.101(3) 0.011(3) 0.023(3) 0.002(3)
C60 0.125(3) 0.126(4) 0.090(3) 0.002(3) 0.022(3) -0.006(3)
C61 0.125(4) 0.128(4) 0.090(3) 0.004(3) 0.012(3) 0.002(3)
N13 0.128(3) 0.138(3) 0.098(3) 0.020(3) 0.015(3) 0.021(3)
C62 0.128(4) 0.138(4) 0.100(3) -0.002(3) 0.029(3) 0.003(4)
C63 0.110(3) 0.147(4) 0.119(3) 0.012(3) 0.021(3) 0.027(3)
C64 0.136(4) 0.160(4) 0.121(4) 0.010(4) 0.003(3) 0.027(4)
C65 0.126(4) 0.168(4) 0.131(4) 0.005(4) -0.003(4) 0.045(4)
C66 0.122(4) 0.141(4) 0.108(4) 0.011(3) 0.008(3) 0.020(3)
C67 0.110(4) 0.153(4) 0.109(4) 0.021(3) 0.017(3) 0.032(3)
C68 0.108(3) 0.151(4) 0.107(3) 0.008(3) 0.024(3) 0.031(3)
N14 0.311(4) 0.175(4) 0.189(4) 0.055(3) 0.078(4) -0.018(4)
C69 0.320(6) 0.201(5) 0.178(5) 0.060(5) 0.058(5) 0.003(5)
C70 0.327(5) 0.221(5) 0.221(5) 0.046(5) 0.064(5) -0.012(5)
C71 0.341(6) 0.228(5) 0.217(5) 0.052(5) 0.047(5) -0.004(5)
C72 0.329(5) 0.218(5) 0.212(5) 0.053(5) 0.070(5) -0.016(5)
C73 0.307(4) 0.188(4) 0.180(4) 0.048(4) 0.057(4) 0.006(4)
N15 0.275(4) 0.129(3) 0.149(3) 0.043(3) 0.068(3) 0.017(4)
C74 0.284(5) 0.157(4) 0.174(4) 0.035(4) 0.070(4) -0.009(4)
C75 0.276(5) 0.152(4) 0.175(4) 0.041(4) 0.049(4) 0.009(4)
C76 0.248(5) 0.141(4) 0.169(4) 0.038(4) 0.059(4) -0.012(4)
C77 0.239(4) 0.120(4) 0.157(4) 0.030(4) 0.062(4) 0.004(4)
C78 0.248(5) 0.116(4) 0.160(4) 0.020(4) 0.066(4) -0.003(4)
C79 0.214(4) 0.113(4) 0.153(4) 0.039(4) 0.063(4) -0.007(4)
N16 0.193(4) 0.124(3) 0.158(4) 0.041(3) 0.059(3) -0.002(3)
C80 0.172(4) 0.107(4) 0.145(4) 0.029(3) 0.051(3) -0.002(3)
C81 0.172(4) 0.120(4) 0.158(4) 0.005(4) 0.033(4) -0.003(4)
C82 0.160(4) 0.112(4) 0.140(4) 0.027(3) 0.034(4) 0.001(4)
C83 0.153(4) 0.112(4) 0.119(4) 0.019(3) 0.034(3) -0.001(4)
C84 0.157(4) 0.111(4) 0.150(4) 0.023(4) 0.035(4) 0.002(4)
C85 0.169(4) 0.127(4) 0.142(4) 0.021(4) 0.041(4) 0.008(4)
N17 0.1905(18) 0.1851(18) 0.1836(18) 0.0148(18) 0.0653(17) 0.0069(18)
N18 0.1961(19) 0.1889(19) 0.1792(18) 0.0860(17) 0.0988(16) 0.0278(17)
C91 0.207(2) 0.196(2) 0.186(2) 0.1195(19) 0.1075(19) 0.073(2)
C92 0.224(3) 0.207(3) 0.192(2) 0.132(2) 0.108(2) 0.051(2)
C93 0.213(3) 0.203(3) 0.184(2) 0.089(2) 0.078(2) 0.007(3)
C94 0.207(2) 0.193(2) 0.168(2) 0.095(2) 0.085(2) 0.012(2)
C95 0.197(2) 0.193(2) 0.180(2) 0.058(2) 0.0797(19) 0.010(2)
N19 0.198(3) 0.189(3) 0.147(2) 0.055(2) 0.061(2) -0.005(3)
C96 0.205(3) 0.195(3) 0.161(3) 0.063(3) 0.068(3) 0.004(3)
C97 0.183(2) 0.171(2) 0.139(2) 0.041(2) 0.055(2) -0.010(2)
C98 0.184(3) 0.177(3) 0.135(3) 0.042(3) 0.061(2) -0.011(3)
C99 0.179(3) 0.166(3) 0.133(2) 0.030(2) 0.056(2) -0.012(2)
C100 0.177(3) 0.167(3) 0.131(2) 0.037(2) 0.055(2) -0.007(2)
C101 0.174(3) 0.164(3) 0.132(3) 0.030(3) 0.056(2) -0.012(3)
C102 0.180(3) 0.168(3) 0.133(2) 0.038(2) 0.058(2) -0.011(2)
N20 0.166(3) 0.153(3) 0.123(3) 0.024(3) 0.056(2) -0.006(3)
N21 0.143(3) 0.167(4) 0.173(4) -0.009(3) 0.040(3) -0.022(3)
C103 0.167(5) 0.173(5) 0.216(5) 0.010(4) 0.039(4) 0.006(4)
C104 0.171(5) 0.175(5) 0.234(5) -0.002(4) 0.059(4) -0.004(4)
C105 0.175(5) 0.176(5) 0.220(5) 0.005(5) 0.037(4) 0.000(4)
C106 0.150(4) 0.159(4) 0.192(4) -0.006(4) 0.047(4) -0.013(4)
C107 0.144(4) 0.141(4) 0.156(4) -0.006(3) 0.030(3) 0.000(3)
N22 0.136(3) 0.141(3) 0.116(3) -0.015(3) 0.014(3) 0.006(3)
C108 0.128(3) 0.120(3) 0.122(3) -0.011(3) 0.022(3) -0.004(3)
C109 0.132(4) 0.115(4) 0.116(4) -0.011(3) 0.016(3) -0.007(3)
C110 0.108(3) 0.127(4) 0.107(3) -0.007(3) 0.025(3) 0.001(3)
C111 0.109(2) 0.105(3) 0.103(2) 0.001(2) 0.0354(19) -0.004(2)
C112 0.117(3) 0.122(3) 0.116(3) -0.002(2) 0.034(2) 0.000(2)
N23 0.1152(8) 0.1161(8) 0.1148(8) 0.0000(6) 0.0414(6) 0.0000(6)
C113 0.1054(8) 0.1051(8) 0.1051(8) -0.0001(6) 0.0376(6) -0.0003(6)
C114 0.1091(14) 0.1103(15) 0.1081(15) -0.0003(12) 0.0391(10) 0.0008(12)
C115 0.117(3) 0.116(3) 0.113(3) -0.004(3) 0.023(3) 0.002(3)
C116 0.103(3) 0.124(4) 0.115(4) 0.001(3) 0.029(3) 0.012(3)
C117 0.116(3) 0.106(3) 0.106(3) -0.008(3) 0.029(3) 0.022(3)
C118 0.122(4) 0.126(4) 0.106(3) 0.006(3) 0.031(3) 0.018(3)
C119 0.114(3) 0.121(3) 0.118(3) 0.010(3) 0.025(3) 0.013(3)
N24 0.224(2) 0.177(2) 0.170(2) 0.019(2) 0.055(2) -0.048(2)
C120 0.228(3) 0.185(3) 0.184(3) 0.018(3) 0.056(3) -0.051(3)
C121 0.228(3) 0.183(3) 0.186(3) 0.021(3) 0.058(3) -0.049(3)
C122 0.229(3) 0.185(3) 0.181(3) 0.012(3) 0.058(3) -0.049(3)
C123 0.225(3) 0.182(3) 0.175(3) 0.019(3) 0.054(2) -0.054(3)
C124 0.218(2) 0.181(2) 0.164(2) 0.017(2) 0.057(2) -0.044(2)
N25 0.200(2) 0.170(2) 0.140(2) 0.020(2) 0.049(2) -0.039(2)
C125 0.202(2) 0.168(2) 0.145(2) 0.019(2) 0.052(2) -0.042(2)
C126 0.193(3) 0.164(3) 0.141(2) 0.019(2) 0.049(2) -0.034(2)
C127 0.190(3) 0.164(3) 0.135(2) 0.018(2) 0.045(2) -0.028(2)
C128 0.182(2) 0.155(2) 0.133(2) 0.018(2) 0.044(2) -0.031(2)
C129 0.185(3) 0.161(3) 0.133(2) 0.016(2) 0.048(2) -0.030(2)
N26 0.161(3) 0.142(2) 0.124(2) 0.007(2) 0.031(2) -0.014(2)
C130 0.174(3) 0.149(3) 0.126(3) 0.013(3) 0.038(2) -0.014(3)
C131 0.153(2) 0.132(2) 0.116(2) 0.005(2) 0.035(2) -0.004(2)
C132 0.149(2) 0.135(2) 0.116(2) 0.002(2) 0.036(2) -0.011(2)
C133 0.158(3) 0.131(3) 0.112(3) 0.001(2) 0.036(2) -0.008(3)
C134 0.142(3) 0.126(3) 0.112(3) 0.006(3) 0.036(2) -0.002(3)
C135 0.145(3) 0.130(3) 0.107(2) -0.002(2) 0.037(2) 0.002(3)
C136 0.147(2) 0.131(2) 0.108(2) 0.002(2) 0.042(2) -0.005(2)
N27 0.169(2) 0.159(2) 0.156(2) -0.002(2) 0.049(2) 0.021(2)
C137 0.169(3) 0.161(3) 0.174(3) -0.013(3) 0.045(3) 0.020(3)
C138 0.172(3) 0.156(3) 0.174(3) -0.007(3) 0.040(3) 0.021(3)
C139 0.173(3) 0.160(3) 0.185(3) -0.012(3) 0.035(3) 0.019(3)
C140 0.170(3) 0.154(3) 0.166(3) -0.004(3) 0.045(3) 0.018(3)
C141 0.167(2) 0.155(2) 0.158(2) -0.007(2) 0.047(2) 0.018(2)
N28 0.157(2) 0.145(2) 0.137(2) -0.009(2) 0.0564(19) 0.018(2)
C142 0.157(2) 0.146(2) 0.144(2) -0.007(2) 0.053(2) 0.020(2)
C143 0.158(2) 0.147(2) 0.147(2) -0.009(2) 0.048(2) 0.015(2)
C144 0.156(2) 0.143(2) 0.141(2) -0.006(2) 0.044(2) 0.016(2)
C145 0.1461(13) 0.1431(14) 0.1418(14) -0.0018(11) 0.0521(10) 0.0050(11)
C146 0.153(2) 0.140(2) 0.137(2) -0.008(2) 0.051(2) 0.020(2)
C147 0.145(3) 0.138(3) 0.131(3) -0.002(2) 0.045(2) 0.025(3)
N29 0.142(2) 0.140(2) 0.130(2) -0.003(2) 0.048(2) 0.031(2)
C148 0.132(2) 0.130(2) 0.122(2) 0.008(2) 0.046(2) 0.034(2)
C149 0.135(2) 0.131(2) 0.122(2) 0.002(2) 0.043(2) 0.036(2)
C150 0.136(2) 0.130(2) 0.120(2) 0.002(2) 0.038(2) 0.036(2)
C151 0.120(2) 0.124(3) 0.116(2) -0.003(2) 0.046(2) 0.038(2)
C152 0.132(2) 0.132(2) 0.119(2) 0.003(2) 0.037(2) 0.036(2)
C153 0.133(2) 0.127(2) 0.120(2) -0.003(2) 0.038(2) 0.037(2)
N30 0.123(3) 0.123(3) 0.122(3) -0.001(2) 0.035(2) 0.036(3)
N31 0.1318(12) 0.1363(12) 0.0959(12) -0.0112(12) 0.0185(11) -0.0122(12)
C154 0.1321(14) 0.1402(14) 0.0969(14) -0.0121(14) 0.0214(14) -0.0126(14)
C155 0.1327(15) 0.1411(15) 0.0971(14) -0.0125(14) 0.0206(14) -0.0120(14)
C156 0.1334(15) 0.1393(15) 0.0966(14) -0.0107(14) 0.0206(14) -0.0128(14)
C157 0.1319(13) 0.1372(13) 0.0965(13) -0.0106(13) 0.0209(13) -0.0141(13)
C158 0.1298(12) 0.1357(12) 0.0941(12) -0.0101(12) 0.0222(11) -0.0133(12)
N32 0.1280(12) 0.1325(12) 0.0918(12) -0.0088(12) 0.0210(11) -0.0135(12)
C159 0.1294(12) 0.1338(12) 0.0918(11) -0.0084(11) 0.0214(11) -0.0153(12)
C160 0.1299(13) 0.1331(13) 0.0901(13) -0.0095(13) 0.0238(13) -0.0169(13)
C161 0.1304(13) 0.1336(13) 0.0931(13) -0.0075(13) 0.0200(13) -0.0182(13)
C162 0.1293(12) 0.1319(12) 0.0902(12) -0.0082(12) 0.0226(12) -0.0174(12)
C163 0.1289(13) 0.1334(13) 0.0921(13) -0.0088(13) 0.0213(13) -0.0174(13)
C164 0.1308(14) 0.1330(15) 0.0924(14) -0.0097(14) 0.0223(14) -0.0190(14)
N33 0.1355(14) 0.1346(14) 0.0929(14) -0.0090(14) 0.0216(13) -0.0198(14)
C165 0.1366(13) 0.1335(13) 0.0935(13) -0.0108(13) 0.0204(13) -0.0196(13)
C166 0.1406(13) 0.1368(13) 0.0951(13) -0.0091(13) 0.0209(13) -0.0217(13)
C167 0.1422(15) 0.1350(15) 0.0960(14) -0.0109(14) 0.0198(14) -0.0220(14)
C168 0.1382(16) 0.1361(16) 0.0945(16) -0.0094(16) 0.0216(15) -0.0225(16)
C169 0.1378(15) 0.1345(15) 0.0941(14) -0.0096(14) 0.0211(14) -0.0215(15)
C170 0.1372(14) 0.1340(14) 0.0938(13) -0.0106(13) 0.0213(13) -0.0215(13)
N34 0.140(3) 0.140(3) 0.155(3) 0.001(3) 0.029(3) -0.013(3)
C171 0.142(4) 0.154(4) 0.149(4) -0.017(4) 0.008(4) -0.008(4)
C172 0.152(4) 0.153(4) 0.174(5) -0.018(4) 0.003(4) -0.008(4)
C173 0.161(5) 0.154(4) 0.164(5) -0.014(4) -0.006(4) 0.002(4)
C174 0.154(4) 0.144(4) 0.174(4) -0.017(4) 0.010(4) -0.005(4)
C175 0.148(4) 0.137(4) 0.160(4) -0.010(4) 0.010(4) -0.005(3)
N35 0.140(3) 0.141(3) 0.140(3) 0.011(3) 0.013(3) -0.004(3)
C176 0.135(4) 0.135(4) 0.155(4) -0.003(3) 0.020(3) 0.004(3)
C177 0.138(4) 0.145(4) 0.165(4) 0.000(4) -0.002(4) 0.018(4)
C178 0.141(4) 0.152(4) 0.155(4) 0.005(4) 0.013(4) 0.021(4)
C179 0.121(4) 0.147(4) 0.139(4) 0.010(3) 0.009(3) 0.012(3)
C180 0.124(4) 0.149(4) 0.136(4) 0.009(4) 0.017(3) 0.020(4)
N36 0.092(3) 0.170(4) 0.124(3) 0.002(3) -0.010(3) 0.014(3)
C181 0.115(4) 0.157(4) 0.122(4) 0.011(4) 0.000(3) 0.008(4)
C182 0.079(3) 0.165(4) 0.122(4) 0.015(3) 0.008(3) 0.020(3)
C183 0.096(4) 0.147(4) 0.116(4) 0.006(3) -0.012(3) 0.012(3)
C184 0.122(4) 0.145(4) 0.130(4) 0.017(3) 0.014(3) 0.017(3)
C185 0.110(4) 0.146(4) 0.102(3) -0.003(3) 0.005(3) 0.016(3)
C186 0.106(4) 0.160(4) 0.116(4) 0.009(3) 0.008(3) 0.011(4)
C187 0.105(4) 0.159(4) 0.127(4) 0.008(4) 0.007(3) 0.017(3)
N37 0.181(3) 0.220(4) 0.176(3) -0.024(3) 0.080(3) 0.008(3)
C188 0.170(4) 0.234(5) 0.184(4) -0.029(4) 0.066(4) 0.041(4)
C189 0.194(5) 0.268(5) 0.191(5) -0.037(5) 0.075(4) 0.031(5)
C190 0.189(5) 0.278(5) 0.196(5) -0.035(5) 0.058(4) 0.035(5)
C191 0.184(4) 0.261(4) 0.191(4) -0.029(4) 0.079(4) 0.036(4)
C192 0.180(4) 0.231(4) 0.182(4) -0.014(4) 0.056(3) 0.018(4)
N38 0.174(3) 0.170(3) 0.174(3) -0.010(3) 0.059(3) 0.027(3)
C197 0.188(3) 0.202(3) 0.195(3) 0.123(3) 0.131(3) 0.130(3)
N39 0.167(3) 0.227(4) 0.150(3) 0.049(3) 0.096(3) 0.057(3)
C198 0.184(4) 0.215(4) 0.179(3) 0.108(3) 0.124(3) 0.094(3)
C199 0.146(4) 0.193(4) 0.125(4) 0.003(4) 0.055(3) 0.020(4)
C200 0.141(4) 0.203(4) 0.127(4) 0.002(4) 0.026(3) 0.022(4)
C201 0.128(4) 0.201(4) 0.121(4) 0.003(4) 0.043(3) 0.023(4)
C202 0.121(4) 0.170(4) 0.111(4) -0.006(4) 0.020(3) 0.013(4)
C203 0.130(4) 0.181(4) 0.121(4) -0.008(4) 0.033(3) 0.015(4)
C204 0.146(4) 0.194(4) 0.133(4) 0.001(4) 0.043(3) 0.022(4)
N40 0.117(3) 0.158(3) 0.114(3) -0.005(3) 0.009(3) 0.008(3)
B2 0.145(3) 0.142(3) 0.141(3) -0.002(3) 0.049(2) 0.004(3)
F24 0.177(3) 0.188(3) 0.140(3) -0.009(3) 0.049(2) 0.026(3)
F23 0.151(3) 0.164(3) 0.147(3) -0.016(3) 0.048(2) 0.017(3)
F22 0.168(3) 0.230(4) 0.159(3) 0.016(3) 0.051(3) -0.001(3)
F21 0.187(3) 0.193(4) 0.152(3) -0.018(3) 0.037(3) 0.030(3)
B3 0.160(6) 0.165(7) 0.105(5) 0.022(5) 0.048(5) -0.018(6)
F34 0.244(4) 0.181(4) 0.146(3) -0.006(3) 0.052(3) -0.042(3)
F33 0.159(3) 0.219(4) 0.134(3) 0.023(3) 0.022(3) 0.026(3)
F32 0.152(3) 0.174(3) 0.126(3) 0.016(2) 0.037(2) -0.012(3)
F31 0.148(3) 0.174(3) 0.131(3) -0.003(3) 0.024(2) -0.016(3)
B4 0.180(7) 0.116(6) 0.104(5) 0.000(5) 0.021(5) 0.013(6)
F41 0.182(3) 0.144(3) 0.132(3) -0.001(2) 0.030(3) -0.007(3)
F42 0.191(3) 0.176(3) 0.135(3) 0.012(3) 0.040(3) -0.011(3)
F43 0.160(3) 0.137(3) 0.130(3) 0.007(2) 0.047(2) 0.011(2)
F44 0.237(4) 0.161(3) 0.146(3) -0.013(3) 0.071(3) 0.028(3)
B5 0.283(7) 0.254(8) 0.246(7) 0.035(7) 0.130(6) 0.017(7)

loop_
_atom_type_symbol
_atom_type_description
_atom_type_scat_dispersion_real
_atom_type_scat_dispersion_imag
_atom_type_scat_source
C C 0.0033 0.0016 'International Tables Vol C Tables 4.2.6.8 and 6.1.1.4'
H H 0.0000 0.0000 'International Tables Vol C Tables 4.2.6.8 and 6.1.1.4'
N N 0.0061 0.0033 'International Tables Vol C Tables 4.2.6.8 and 6.1.1.4'
Zn Zn 0.2839 1.4301 'International Tables Vol C Tables 4.2.6.8 and 6.1.1.4'
O O 0.0106 0.0060 'International Tables Vol C Tables 4.2.6.8 and 6.1.1.4'
F F 0.0171 0.0103 'International Tables Vol C Tables 4.2.6.8 and 6.1.1.4'
B B 0.0013 0.0007 'International Tables Vol C Tables 4.2.6.8 and 6.1.1.4'

loop_
_geom_angle_atom_site_label_1
_geom_angle_atom_site_label_2
_geom_angle_atom_site_label_3
_geom_angle
_geom_angle_site_symmetry_1
_geom_angle_site_symmetry_3
N2 Zn1 N1 75.5(2) . .
N2 Zn1 N11 94.80(19) . .
N1 Zn1 N11 94.84(18) . .
N2 Zn1 N12 97.10(19) . .
N1 Zn1 N12 167.8(2) . .
N11 Zn1 N12 75.94(17) . .
N2 Zn1 N31 166.70(19) . .
N1 Zn1 N31 94.2(2) . .
N11 Zn1 N31 94.41(19) . .
N12 Zn1 N31 94.43(19) . .
N2 Zn1 N32 96.31(17) . .
N1 Zn1 N32 93.68(17) . .
N11 Zn1 N32 167.40(19) . .
N12 Zn1 N32 96.76(16) . .
N31 Zn1 N32 75.71(17) . .
N21 Zn2 N17 97.2(2) . .
N21 Zn2 N35 169.8(2) . .
N17 Zn2 N35 92.2(2) . .
N21 Zn2 N22 75.62(18) . .
N17 Zn2 N22 166.55(18) . .
N35 Zn2 N22 95.9(2) . .
N21 Zn2 N34 98.1(2) . .
N17 Zn2 N34 95.19(19) . .
N35 Zn2 N34 77.1(2) . .
N22 Zn2 N34 97.1(2) . .
N21 Zn2 N18 92.9(2) . .
N17 Zn2 N18 77.78(19) . .
N35 Zn2 N18 92.9(2) . .
N22 Zn2 N18 91.1(2) . .
N34 Zn2 N18 167.7(2) . .
N7 Zn3 N27 96.1(2) . .
N7 Zn3 N8 76.8(3) . .
N27 Zn3 N8 168.5(2) . .
N7 Zn3 N37 92.3(3) . .
N27 Zn3 N37 97.3(2) . .
N8 Zn3 N37 92.0(2) . .
N7 Zn3 N38 163.8(2) . .
N27 Zn3 N38 97.3(2) . .
N8 Zn3 N38 91.3(2) . .
N37 Zn3 N38 77.0(2) . .
N7 Zn3 N28 97.8(2) . .
N27 Zn3 N28 76.27(19) . .
N8 Zn3 N28 95.6(2) . .
N37 Zn3 N28 168.5(2) . .
N38 Zn3 N28 94.20(18) . .
N15 Zn4 N14 78.1(3) . .
N15 Zn4 N4 101.6(4) . .
N14 Zn4 N4 98.2(3) . .
N15 Zn4 N24 166.8(3) . .
N14 Zn4 N24 95.4(3) . .
N4 Zn4 N24 90.7(4) . .
N15 Zn4 N25 96.1(2) . .
N14 Zn4 N25 96.7(3) . .
N4 Zn4 N25 158.8(3) . .
N24 Zn4 N25 73.0(2) . .
N15 Zn4 N5' 98.3(3) . .
N14 Zn4 N5' 172.8(4) . .
N4 Zn4 N5' 76.3(2) . .
N24 Zn4 N5' 89.3(3) . .
N25 Zn4 N5' 89.8(2) . .
N15 Zn4 N5 85.8(3) . .
N14 Zn4 N5 158.4(4) . .
N4 Zn4 N5 70.8(2) . .
N24 Zn4 N5 103.1(3) . .
N25 Zn4 N5 99.2(2) . .
N5' Zn4 N5 15.0(4) . .
N15 Zn4 N4' 85.5(3) . .
N14 Zn4 N4' 91.1(3) . .
N4 Zn4 N4' 16.6(4) . .
N24 Zn4 N4' 106.4(3) . .
N25 Zn4 N4' 172.2(2) . .
N5' Zn4 N4' 82.4(2) . .
N5 Zn4 N4' 73.2(2) . .
C1 N1 C5 114.3(5) . .
C1 N1 Zn1 127.3(5) . .
C5 N1 Zn1 118.4(4) . .
N1 C1 C2 123.5(7) . .
C3 C2 C1 120.3(7) . .
C2 C3 C4 115.3(6) . .
C5 C4 C3 122.8(7) . .
C4 C5 N1 123.7(7) . .
C4 C5 C6 125.0(7) . .
N1 C5 C6 111.3(5) . .
C6 N2 C10 117.0(6) . .
C6 N2 Zn1 115.6(4) . .
C10 N2 Zn1 126.6(4) . .
N2 C6 C7 120.8(6) . .
N2 C6 C5 117.8(6) . .
C7 C6 C5 121.3(6) . .
C6 C7 C8 120.4(6) . .
C9 C8 C7 122.1(7) . .
C11 C9 C8 126.5(7) . .
C11 C9 C10 120.1(6) . .
C8 C9 C10 113.0(6) . .
N2 C10 C9 126.5(6) . .
C11 N3 C12 119.7(5) . .
N3 C11 C9 123.0(6) . .
C17 C12 C13 118.7(6) . .
C17 C12 N3 121.5(5) . .
C13 C12 N3 119.7(6) . .
C12 C13 C14 121.6(6) . .
C15 C14 C13 120.7(6) . .
C14 C15 N10 124.1(6) . .
C14 C15 C16 117.5(6) . .
N10 C15 C16 118.3(6) . .
C17 C16 C15 120.0(7) . .
C16 C17 C12 121.2(6) . .
C22 N4 C18 125.4(7) . .
C22 N4 Zn4 117.4(5) . .
C18 N4 Zn4 117.1(5) . .
C19 C18 N4 113.5(7) . .
C20 C19 C18 127.3(8) . .
C20 C21 C22 126.2(7) . .
C19 C20 C21 113.0(7) . .
N4 C22 C21 114.1(7) . .
N4 C22 C23' 113.9(6) . .
C21 C22 C23' 131.4(6) . .
C22' N4' C18' 113.2(7) . .
C22' N4' Zn4 113.3(6) . .
C18' N4' Zn4 133.4(5) . .
C19' C18' N4' 125.0(8) . .
C18' C19' C20' 113.9(7) . .
C21' C20' C19' 125.6(8) . .
C20' C21' C22' 113.3(8) . .
N4' C22' C21' 126.4(8) . .
N4' C22' C23 120.4(7) . .
C21' C22' C23 111.7(6) . .
C27 N5 C23 116.1(7) . .
C27 N5 Zn4 120.8(5) . .
C23 N5 Zn4 123.2(5) . .
N5 C23 C24 122.7(8) . .
N5 C23 C22' 108.4(6) . .
C24 C23 C22' 128.9(7) . .
C25 C24 C23 117.0(7) . .
C24 C25 C26 123.3(8) . .
C27 C26 C25 115.1(8) . .
C27 C26 C28 120.6(7) . .
C25 C26 C28 123.5(6) . .
N5 C27 C26 125.2(8) . .
C27' N5' C23' 118.4(7) . .
C27' N5' Zn4 129.1(5) . .
C23' N5' Zn4 112.0(5) . .
N5' C23' C24' 121.8(7) . .
N5' C23' C22 119.4(6) . .
C24' C23' C22 118.7(6) . .
C25' C24' C23' 116.9(7) . .
C26' C25' C24' 122.8(7) . .
C27' C26' C25' 116.1(7) . .
C27' C26' C28 123.3(7) . .
C25' C26' C28 120.1(6) . .
N5' C27' C26' 122.4(8) . .
C28 N6 C29 122.3(7) . .
N6 C28 C26' 133.7(7) . .
N6 C28 C26 126.4(7) . .
C26' C28 C26 19.0(8) . .
N6 C29 C30 123.5(7) . .
N6 C29 C34 127.3(6) . .
C30 C29 C34 109.0(6) . .
C31 C30 C29 130.7(7) . .
C30 C31 C32 117.8(6) . .
C31 C32 C33 115.4(6) . .
C31 C32 N10 120.5(6) . .
C33 C32 N10 124.1(6) . .
C34 C33 C32 122.8(7) . .
C33 C34 C29 124.1(6) . .
C35 N7 C39 116.5(8) . .
C35 N7 Zn3 127.5(6) . .
C39 N7 Zn3 115.3(6) . .
C36 C35 N7 128.6(9) . .
C35 C36 C37 117.0(9) . .
C36 C37 C38 118.8(9) . .
C39 C38 C37 117.1(8) . .
N7 C39 C38 121.4(8) . .
N7 C39 C40 116.0(8) . .
C38 C39 C40 122.5(9) . .
C40 N8 C44 118.5(7) . .
C40 N8 Zn3 115.1(5) . .
C44 N8 Zn3 126.0(6) . .
N8 C40 C41 122.6(8) . .
N8 C40 C39 115.6(8) . .
C41 C40 C39 121.7(9) . .
C40 C41 C42 119.6(9) . .
C43 C42 C41 118.4(8) . .
C44 C43 C45 123.9(8) . .
C44 C43 C42 114.8(8) . .
C45 C43 C42 121.3(8) . .
N8 C44 C43 126.2(8) . .
C45 N9 C46 114.8(7) . .
N9 C45 C43 125.4(8) . .
C51 C46 C47 113.1(7) . .
C51 C46 N9 128.8(7) . .
C47 C46 N9 118.1(7) . .
C48 C47 C46 121.4(7) . .
C47 C48 C49 122.2(7) . .
C50 C49 C48 117.5(7) . .
C50 C49 N10 121.2(7) . .
C48 C49 N10 121.4(6) . .
C51 C50 C49 120.2(7) . .
C50 C51 C46 125.5(7) . .
C49 N10 C15 121.2(6) . .
C49 N10 C32 123.7(5) . .
C15 N10 C32 114.0(6) . .
C56 N11 C52 121.8(5) . .
C56 N11 Zn1 116.5(4) . .
C52 N11 Zn1 121.5(4) . .
N11 C52 C53 116.4(6) . .
C54 C53 C52 122.0(5) . .
C53 C54 C55 117.8(6) . .
C56 C55 C54 119.2(6) . .
N11 C56 C55 122.5(5) . .
N11 C56 C57 113.6(5) . .
C55 C56 C57 123.9(6) . .
C57 N12 C61 120.2(5) . .
C57 N12 Zn1 113.8(4) . .
C61 N12 Zn1 125.3(4) . .
N12 C57 C58 119.8(5) . .
N12 C57 C56 118.3(5) . .
C58 C57 C56 121.9(5) . .
C59 C58 C57 118.9(6) . .
C60 C59 C58 119.7(6) . .
C61 C60 C59 119.0(5) . .
C61 C60 C62 121.7(6) . .
C59 C60 C62 119.2(6) . .
C60 C61 N12 122.1(6) . .
C62 N13 C63 118.1(5) . .
N13 C62 C60 125.0(6) . .
C64 C63 C68 121.1(6) . .
C64 C63 N13 119.2(6) . .
C68 C63 N13 119.7(5) . .
C63 C64 C65 120.2(7) . .
C64 C65 C66 118.8(6) . .
C67 C66 C65 119.3(6) . .
C67 C66 N20 122.7(6) . .
C65 C66 N20 118.0(6) . .
C66 C67 C68 124.0(7) . .
C67 C68 C63 116.3(6) . .
C73 N14 C69 122.0(9) . .
C73 N14 Zn4 113.9(7) . .
C69 N14 Zn4 124.0(7) . .
N14 C69 C70 124.1(11) . .
C69 C70 C71 112.6(10) . .
C70 C71 C72 124.8(10) . .
C73 C72 C71 103.9(10) . .
N14 C73 C74 121.3(9) . .
N14 C73 C72 130.7(11) . .
C74 C73 C72 107.7(10) . .
C74 N15 C78 112.3(8) . .
C74 N15 Zn4 116.5(6) . .
C78 N15 Zn4 130.9(5) . .
N15 C74 C75 118.8(9) . .
N15 C74 C73 109.4(9) . .
C75 C74 C73 131.7(9) . .
C76 C75 C74 123.7(8) . .
C75 C76 C77 123.2(9) . .
C78 C77 C79 125.1(7) . .
C78 C77 C76 107.7(7) . .
C79 C77 C76 127.2(8) . .
N15 C78 C77 134.1(7) . .
N16 C79 C77 130.4(7) . .
C79 N16 C80 123.2(6) . .
N16 C80 C85 126.9(7) . .
N16 C80 C81 123.7(7) . .
C85 C80 C81 109.3(6) . .
C82 C81 C80 121.7(7) . .
C83 C82 C81 125.2(6) . .
C82 C83 N20 126.4(6) . .
C82 C83 C84 116.3(6) . .
N20 C83 C84 117.3(6) . .
C85 C84 C83 115.2(6) . .
C80 C85 C84 132.3(7) . .
C86' N17 C90 113.4(6) . .
C86' N17 C86 21.1(6) . .
C90 N17 C86 114.4(6) . .
C86' N17 C90' 110.7(7) . .
C90 N17 C90' 26.1(7) . .
C86 N17 C90' 121.7(7) . .
C86' N17 Zn2 128.6(4) . .
C90 N17 Zn2 118.0(5) . .
C86 N17 Zn2 122.6(4) . .
C90' N17 Zn2 115.6(5) . .
C87 C86 N17 124.3(7) . .
C88 C87 C86 114.7(8) . .
C87 C88 C89 125.5(8) . .
C90 C89 C88 114.7(7) . .
C89 C90 N17 124.0(8) . .
C89 C90 C91 128.2(6) . .
N17 C90 C91 105.4(6) . .
C87' C86' N17 126.8(7) . .
C86' C87' C88' 111.6(8) . .
C87' C88' C89' 127.9(8) . .
C90' C89' C88' 111.5(7) . .
C89' C90' N17 127.2(8) . .
C89' C90' C91 121.6(6) . .
N17 C90' C91 108.3(7) . .
C91 N18 C95 120.5(7) . .
C91 N18 Zn2 113.3(5) . .
C95 N18 Zn2 126.2(5) . .
N18 C91 C92 129.1(8) . .
N18 C91 C90' 119.9(6) . .
C92 C91 C90' 110.4(6) . .
N18 C91 C90 121.1(7) . .
C92 C91 C90 108.5(6) . .
C90' C91 C90 21.3(6) . .
C91 C92 C93 103.9(6) . .
C94 C93 C92 128.9(8) . .
C93 C94 C95 118.5(8) . .
C93 C94 C96 131.1(8) . .
C95 C94 C96 110.3(7) . .
C94 C95 N18 118.9(8) . .
C96 N19 C97 112.0(6) . .
N19 C96 C94 115.5(7) . .
C102 C97 N19 131.3(7) . .
C102 C97 C98 119.3(7) . .
N19 C97 C98 108.9(7) . .
C99 C98 C97 113.0(7) . .
C98 C99 C100 126.4(8) . .
C99 C100 N20 124.5(7) . .
C99 C100 C101 115.9(7) . .
N20 C100 C101 119.6(7) . .
C102 C101 C100 117.4(8) . .
C101 C102 C97 127.0(8) . .
C83 N20 C100 128.2(6) . .
C83 N20 C66 119.5(6) . .
C100 N20 C66 111.4(5) . .
C107 N21 C103 118.1(5) . .
C107 N21 Zn2 116.9(4) . .
C103 N21 Zn2 124.9(4) . .
N21 C103 C104 121.8(6) . .
C103 C104 C105 117.4(6) . .
C106 C105 C104 121.4(6) . .
C107 C106 C105 118.3(6) . .
N21 C107 C106 122.8(6) . .
N21 C107 C108 116.5(5) . .
C106 C107 C108 120.3(5) . .
C108 N22 C112 118.9(5) . .
C108 N22 Zn2 115.6(4) . .
C112 N22 Zn2 124.8(3) . .
N22 C108 C109 120.3(5) . .
N22 C108 C107 114.4(5) . .
C109 C108 C107 125.3(5) . .
C110 C109 C108 119.1(5) . .
C109 C110 C111 122.4(5) . .
C110 C111 C112 116.3(5) . .
C110 C111 C113 126.1(5) . .
C112 C111 C113 117.6(4) . .
N22 C112 C111 123.0(5) . .
C113 N23 C114 120.8(5) . .
N23 C113 C111 126.2(5) . .
N23 C114 C119 126.3(5) . .
N23 C114 C115 117.9(4) . .
C119 C114 C115 115.7(5) . .
C114 C115 C116 123.9(5) . .
C117 C116 C115 117.4(5) . .
C116 C117 C118 120.6(5) . .
C116 C117 N30 121.4(5) . .
C118 C117 N30 118.0(4) . .
C119 C118 C117 118.6(5) . .
C118 C119 C114 123.7(5) . .
C124 N24 C120 120.1(8) . .
C124 N24 Zn4 113.6(6) . .
C120 N24 Zn4 125.7(6) . .
C121 C120 N24 123.7(9) . .
C122 C121 C120 118.4(9) . .
C121 C122 C123 119.0(10) . .
C122 C123 C124 125.8(10) . .
N24 C124 C123 112.4(8) . .
N24 C124 C125 122.4(9) . .
C123 C124 C125 125.2(9) . .
C125 N25 C129 118.9(4) . .
C125 N25 Zn4 116.7(3) . .
C129 N25 Zn4 124.0(4) . .
C126 C125 N25 120.3(4) . .
C126 C125 C124 126.3(6) . .
N25 C125 C124 112.9(6) . .
C127 C126 C125 120.8(5) . .
C126 C127 C128 119.9(5) . .
C129 C128 C127 118.2(4) . .
C129 C128 C130 114.4(5) . .
C127 C128 C130 127.3(5) . .
N25 C129 C128 121.8(5) . .
C130 N26 C131 117.4(7) . .
N26 C130 C128 120.8(7) . .
C132 C131 N26 118.2(7) . .
C132 C131 C136 119.1(6) . .
N26 C131 C136 122.7(6) . .
C133 C132 C131 117.9(7) . .
C132 C133 C134 123.5(7) . .
C135 C134 C133 117.2(6) . .
C135 C134 N30 122.3(7) . .
C133 C134 N30 120.4(6) . .
C136 C135 C134 122.5(7) . .
C135 C136 C131 119.7(6) . .
C137 N27 C141 114.7(6) . .
C137 N27 Zn3 127.7(5) . .
C141 N27 Zn3 117.5(5) . .
N27 C137 C138 120.3(7) . .
C139 C138 C137 124.9(8) . .
C138 C139 C140 118.7(8) . .
C139 C140 C141 117.4(7) . .
N27 C141 C140 123.8(7) . .
N27 C141 C142 113.2(6) . .
C140 C141 C142 123.0(6) . .
C142 N28 C146 119.0(4) . .
C142 N28 Zn3 116.2(3) . .
C146 N28 Zn3 124.5(3) . .
N28 C142 C143 120.9(4) . .
N28 C142 C141 116.1(5) . .
C143 C142 C141 122.8(5) . .
C142 C143 C144 120.4(4) . .
C143 C144 C145 119.1(4) . .
C146 C145 C144 119.7(4) . .
C146 C145 C147 117.2(5) . .
C144 C145 C147 123.0(5) . .
N28 C146 C145 120.9(4) . .
N29 C147 C145 126.6(6) . .
C147 N29 C148 119.7(6) . .
C149 C148 N29 120.9(4) . .
C149 C148 C153 114.4(4) . .
N29 C148 C153 124.6(4) . .
C150 C149 C148 128.2(4) . .
C149 C150 C151 117.6(4) . .
C152 C151 N30 122.9(4) . .
C152 C151 C150 114.3(4) . .
N30 C151 C150 122.7(4) . .
C153 C152 C151 127.7(4) . .
C152 C153 C148 117.7(4) . .
C151 N30 C117 122.7(5) . .
C151 N30 C134 118.8(5) . .
C117 N30 C134 118.3(5) . .
C154 N31 C158 122.3(6) . .
C154 N31 Zn1 124.3(4) . .
C158 N31 Zn1 113.3(4) . .
N31 C154 C155 120.3(6) . .
C156 C155 C154 121.7(6) . .
C155 C156 C157 116.6(7) . .
C156 C157 C158 120.4(6) . .
N31 C158 C157 118.6(6) . .
N31 C158 C159 119.7(6) . .
C157 C158 C159 121.6(5) . .
C159 N32 C163 119.6(4) . .
C159 N32 Zn1 116.0(3) . .
C163 N32 Zn1 123.3(3) . .
N32 C159 C160 120.8(4) . .
N32 C159 C158 113.2(4) . .
C160 C159 C158 126.0(5) . .
C159 C160 C161 119.6(5) . .
C160 C161 C162 119.9(4) . .
C163 C162 C161 118.8(4) . .
C163 C162 C164 119.5(5) . .
C161 C162 C164 121.5(4) . .
N32 C163 C162 121.1(5) . .
N33 C164 C162 124.1(6) . .
C164 N33 C165 118.4(6) . .
C170 C165 N33 123.3(6) . .
C170 C165 C166 116.8(6) . .
N33 C165 C166 119.9(6) . .
C167 C166 C165 120.8(6) . .
C166 C167 C168 120.3(6) . .
C169 C168 C167 117.2(6) . .
C169 C168 N40 123.0(6) . .
C167 C168 N40 119.9(6) . .
C168 C169 C170 124.1(7) . .
C169 C170 C165 120.8(6) . .
C171 N34 C175 122.1(6) . .
C171 N34 Zn2 127.5(5) . .
C175 N34 Zn2 110.3(4) . .
C172 C171 N34 120.5(8) . .
C171 C172 C173 123.0(7) . .
C172 C173 C174 117.3(7) . .
C173 C174 C175 119.8(8) . .
N34 C175 C174 117.3(6) . .
N34 C175 C176 124.1(7) . .
C174 C175 C176 118.5(7) . .
C180 N35 C176 115.2(6) . .
C180 N35 Zn2 124.4(5) . .
C176 N35 Zn2 120.3(4) . .
C177 C176 N35 124.0(7) . .
C177 C176 C175 128.3(7) . .
N35 C176 C175 107.7(6) . .
C176 C177 C178 118.4(8) . .
C177 C178 C179 122.9(7) . .
C180 C179 C181 124.2(7) . .
C180 C179 C178 114.1(6) . .
C181 C179 C178 121.5(7) . .
C179 C180 N35 125.0(7) . .
C181 N36 C182 123.7(6) . .
N36 C181 C179 132.2(7) . .
C183 C182 N36 124.2(7) . .
C183 C182 C187 110.2(5) . .
N36 C182 C187 125.3(6) . .
C182 C183 C184 127.8(7) . .
C183 C184 C185 121.6(7) . .
N40 C185 C186 126.5(6) . .
N40 C185 C184 122.5(7) . .
C186 C185 C184 110.9(5) . .
C187 C186 C185 126.4(7) . .
C186 C187 C182 123.2(7) . .
C188 N37 C192 121.3(7) . .
C188 N37 Zn3 124.0(5) . .
C192 N37 Zn3 114.5(6) . .
N37 C188 C189 122.6(8) . .
C190 C189 C188 116.4(9) . .
C189 C190 C191 121.1(8) . .
C190 C191 C192 118.0(9) . .
N37 C192 C191 120.1(9) . .
N37 C192 C193 117.9(7) . .
C191 C192 C193 119.1(8) . .
N37 C192 C93A 118.2(7) . .
C191 C192 C93A 121.7(8) . .
C193 C192 C93A 17.6(8) . .
C197 N38 C93A 114.0(5) . .
C197 N38 C193 116.2(5) . .
C93A N38 C193 19.6(9) . .
C197 N38 Zn3 128.7(3) . .
C93A N38 Zn3 114.9(4) . .
C193 N38 Zn3 115.0(4) . .
C194 C193 N38 123.4(7) . .
C194 C193 C192 122.6(6) . .
N38 C193 C192 113.2(6) . .
C193 C194 C195 116.3(7) . .
C194 C195 C196 123.2(7) . .
C197 C196 C195 114.5(7) . .
C197 C196 C198 119.6(7) . .
C195 C196 C198 122.3(7) . .
C94A C93A N38 125.6(7) . .
C94A C93A C192 123.4(6) . .
N38 C93A C192 110.8(6) . .
C93A C94A C95A 113.3(7) . .
C94A C95A C96A 127.8(8) . .
C95A C96A C197 111.0(7) . .
C95A C96A C198 121.7(7) . .
C197 C96A C198 125.1(6) . .
N38 C197 C196 125.2(5) . .
N38 C197 C96A 128.0(5) . .
C196 C197 C96A 23.2(9) . .
C198 N39 C199 118.6(6) . .
N39 C198 C96A 132.2(6) . .
N39 C198 C196 126.9(6) . .
C96A C198 C196 21.9(8) . .
N39 C199 C204 131.4(7) . .
N39 C199 C200 119.7(6) . .
C204 C199 C200 108.9(7) . .
C201 C200 C199 129.4(7) . .
C202 C201 C200 117.4(7) . .
C201 C202 C203 117.0(7) . .
C201 C202 N40 120.4(7) . .
C203 C202 N40 122.6(6) . .
C204 C203 C202 124.5(7) . .
C203 C204 C199 122.6(8) . .
C185 N40 C202 126.3(6) . .
C185 N40 C168 117.4(6) . .
C202 N40 C168 115.6(5) . .
F14 B1 F14 177(2) . 6_355
F14 B1 F11 65.0(9) . 6_355
F14 B1 F11 118.2(13) 6_355 6_355
F14 B1 F11 118.2(12) . .
F14 B1 F11 65.0(9) 6_355 .
F11 B1 F11 64.9(9) 6_355 .
F14 B1 F12 78.1(8) . 6_355
F14 B1 F12 100.1(9) 6_355 6_355
F11 B1 F12 95.8(5) 6_355 6_355
F11 B1 F12 140.0(7) . 6_355
F14 B1 F12 100.1(9) . .
F14 B1 F12 78.1(8) 6_355 .
F11 B1 F12 140.0(7) 6_355 .
F11 B1 F12 95.8(5) . .
F12 B1 F12 118.2(12) 6_355 .
F14 B1 F13 50.3(8) . 6_355
F14 B1 F13 127.3(11) 6_355 6_355
F11 B1 F13 110.3(7) 6_355 6_355
F11 B1 F13 124.9(7) . 6_355
F12 B1 F13 94.1(8) 6_355 6_355
F12 B1 F13 50.9(6) . 6_355
F14 B1 F13 127.3(11) . .
F14 B1 F13 50.3(8) 6_355 .
F11 B1 F13 124.9(7) 6_355 .
F11 B1 F13 110.3(7) . .
F12 B1 F13 50.9(6) 6_355 .
F12 B1 F13 94.1(8) . .
F13 B1 F13 114.0(13) 6_355 .
B1 F11 F14 55.6(8) . 6_355
B1 F11 F11 57.6(5) . 6_355
F14 F11 F11 104.5(8) 6_355 6_355
F13 F12 B1 65.5(7) 6_355 .
F13 F12 F14 112.6(9) 6_355 6_355
B1 F12 F14 48.4(6) . 6_355
F14 F13 F12 121.5(15) 6_355 6_355
F14 F13 B1 59.5(11) 6_355 .
F12 F13 B1 63.6(8) 6_355 .
F13 F14 B1 70.2(12) 6_355 .
F13 F14 F11 122.9(16) 6_355 6_355
B1 F14 F11 59.4(10) . 6_355
F13 F14 F12 90.2(13) 6_355 6_355
B1 F14 F12 53.5(8) . 6_355
F11 F14 F12 81.0(10) 6_355 6_355
F23 B2 F22 113.8(7) . .
F23 B2 F21 111.0(7) . .
F22 B2 F21 106.9(7) . .
F23 B2 F24 112.4(7) . .
F22 B2 F24 106.7(7) . .
F21 B2 F24 105.6(6) . .
F33 B3 F32 111.7(7) . .
F33 B3 F34 113.5(6) . .
F32 B3 F34 108.5(7) . .
F33 B3 F31 110.4(7) . .
F32 B3 F31 105.6(5) . .
F34 B3 F31 106.7(7) . .
F43 B4 F44 111.2(8) . .
F43 B4 F41 111.7(6) . .
F44 B4 F41 110.3(6) . .
F43 B4 F42 107.3(6) . .
F44 B4 F42 109.0(6) . .
F41 B4 F42 107.3(7) . .
F52' B5 F53 143.8(8) . .
F52' B5 F51 123.7(7) . .
F53 B5 F51 89.6(7) . .
F52' B5 F51' 115.4(7) . .
F53 B5 F51' 100.3(8) . .
F51 B5 F51' 15.4(9) . .
F52' B5 F54 42.7(7) . .
F53 B5 F54 125.1(7) . .
F51 B5 F54 132.7(8) . .
F51' B5 F54 117.4(8) . .
F52' B5 F53' 112.8(7) . .
F53 B5 F53' 30.9(7) . .
F51 B5 F53' 118.2(7) . .
F51' B5 F53' 130.5(7) . .
F54 B5 F53' 105.0(6) . .
F52' B5 F54' 96.7(7) . .
F53 B5 F54' 86.1(7) . .
F51 B5 F54' 105.4(8) . .
F51' B5 F54' 94.9(8) . .
F54 B5 F54' 54.2(6) . .
F53' B5 F54' 89.8(7) . .
F52' B5 F52 60.6(7) . .
F53 B5 F52 108.0(8) . .
F51 B5 F52 93.9(7) . .
F51' B5 F52 101.0(7) . .
F54 B5 F52 102.5(7) . .
F53' B5 F52 93.1(7) . .
F54' B5 F52 156.3(7) . .
F63 B6 F61 112.5(4) . .
F63 B6 F61' 135.5(5) . .
F61 B6 F61' 86.7(4) . .
F63 B6 F62' 110.1(5) . .
F61 B6 F62' 87.4(4) . .
F61' B6 F62' 110.6(4) . .
F63 B6 F63' 35.3(3) . .
F61 B6 F63' 146.4(3) . .
F61' B6 F63' 111.3(4) . .
F62' B6 F63' 110.5(4) . .
F63 B6 F62 109.6(4) . .
F61 B6 F62 108.5(5) . .
F61' B6 F62 100.5(4) . .
F62' B6 F62 23.6(5) . .
F63' B6 F62 96.2(5) . .
F63 B6 F64 109.5(5) . .
F61 B6 F64 108.5(4) . .
F61' B6 F64 27.6(5) . .
F62' B6 F64 126.7(4) . .
F63' B6 F64 84.0(4) . .
F62 B6 F64 108.1(4) . .
F63 B6 F64' 73.6(5) . .
F61 B6 F64' 39.7(4) . .
F61' B6 F64' 109.4(4) . .
F62' B6 F64' 108.2(4) . .
F63' B6 F64' 106.7(4) . .
F62 B6 F64' 131.6(5) . .
F64 B6 F64' 116.1(4) . .
F73 B7 F72 143.1(9) . .
F73 B7 F74 101.3(8) . .
F72 B7 F74 115.2(7) . .
F73 B7 F71 87.8(8) . .
F72 B7 F71 86.4(7) . .
F74 B7 F71 107.3(9) . .
F72' B7' F73' 113.5(7) . .
F72' B7' F71' 102.6(7) . .
F73' B7' F71' 109.2(7) . .
F72' B7' F74' 96.5(7) . .
F73' B7' F74' 114.0(7) . .
F71' B7' F74' 119.7(8) . .
F82 B8 F83 108.3(9) . .
F82 B8 F84 110.0(9) . .
F83 B8 F84 109.9(10) . .
F82 B8 F81 109.3(9) . .
F83 B8 F81 110.4(8) . .
F84 B8 F81 108.9(9) . .
F91 B9 F93 109.7(9) . .
F91 B9 F92 108.1(8) . .
F93 B9 F92 109.6(10) . .
F91 B9 F94 109.0(9) . .
F93 B9 F94 111.4(9) . .
F92 B9 F94 109.0(10) . .
F131 B13 F134 108.6(8) . .
F131 B13 F132 115.3(8) . .
F134 B13 F132 108.3(7) . .
F131 B13 F133 108.9(8) . .
F134 B13 F133 109.9(8) . .
F132 B13 F133 105.8(8) . .
F113 B11 F111 104.1(8) . .
F113 B11 F114 115.3(7) . .
F111 B11 F114 109.0(7) . .
F113 B11 F112 109.6(8) . .
F111 B11 F112 109.9(8) . .
F114 B11 F112 108.8(8) . .
F104 B10 F103 114.3(9) . .
F104 B10 F101 107.0(8) . .
F103 B10 F101 107.7(10) . .
F104 B10 F102 107.8(9) . .
F103 B10 F102 110.2(6) . .
F101 B10 F102 109.6(10) . .
B10 F103 B10 160.9(15) . 6_556
F124 B12 F121 117.9(7) . .
F124 B12 F122 108.7(7) . .
F121 B12 F122 105.2(7) . .
F124 B12 F123 107.7(9) . .
F121 B12 F123 107.5(7) . .
F122 B12 F123 109.6(8) . .
F144 B14 F143 105.9(6) . .
F144 B14 F142 113.9(7) . .
F143 B14 F142 116.9(7) . .
F144 B14 F141 101.7(7) . .
F143 B14 F141 110.2(8) . .
F142 B14 F141 107.2(7) . .
F154 B15 F153 109.9(9) . .
F154 B15 F152 109.9(9) . .
F153 B15 F152 110.3(9) . .
F154 B15 F151 108.6(8) . .
F153 B15 F151 108.3(8) . .
F152 B15 F151 109.8(9) . .
F161 B16 F164 109.2(10) . .
F161 B16 F163 108.0(9) . .
F164 B16 F163 107.5(9) . .
F161 B16 F162 110.5(9) . .
F164 B16 F162 110.0(10) . .
F163 B16 F162 111.7(9) . .

loop_
_geom_bond_atom_site_label_1
_geom_bond_atom_site_label_2
_geom_bond_distance
_geom_bond_site_symmetry_2
Zn1 N2 2.130(6) .
Zn1 N1 2.139(5) .
Zn1 N11 2.144(5) .
Zn1 N12 2.150(5) .
Zn1 N31 2.161(5) .
Zn1 N32 2.179(4) .
Zn2 N21 2.117(5) .
Zn2 N17 2.154(5) .
Zn2 N35 2.170(6) .
Zn2 N22 2.179(5) .
Zn2 N34 2.213(6) .
Zn2 N18 2.221(6) .
Zn3 N7 2.078(7) .
Zn3 N27 2.103(6) .
Zn3 N8 2.123(6) .
Zn3 N37 2.141(6) .
Zn3 N38 2.172(5) .
Zn3 N28 2.173(4) .
Zn4 N15 2.037(7) .
Zn4 N14 2.053(7) .
Zn4 N4 2.142(7) .
Zn4 N24 2.185(8) .
Zn4 N25 2.194(5) .
Zn4 N5' 2.200(7) .
Zn4 N5 2.220(7) .
Zn4 N4' 2.290(8) .
N1 C1 1.341(8) .
N1 C5 1.354(8) .
C1 C2 1.412(8) .
C2 C3 1.351(9) .
C3 C4 1.372(9) .
C4 C5 1.340(8) .
C5 C6 1.496(9) .
N2 C6 1.330(7) .
N2 C10 1.364(8) .
C6 C7 1.380(9) .
C7 C8 1.381(8) .
C8 C9 1.373(8) .
C9 C11 1.372(8) .
C9 C10 1.409(9) .
N3 C11 1.256(7) .
N3 C12 1.436(7) .
C12 C17 1.360(9) .
C12 C13 1.376(7) .
C13 C14 1.392(8) .
C14 C15 1.329(9) .
C15 N10 1.433(8) .
C15 C16 1.468(8) .
C16 C17 1.350(9) .
N4 C22 1.355(7) .
N4 C18 1.367(7) .
C18 C19 1.355(8) .
C19 C20 1.353(7) .
C21 C20 1.361(8) .
C21 C22 1.361(8) .
C22 C23' 1.457(11) .
N4' C22' 1.363(7) .
N4' C18' 1.368(8) .
C18' C19' 1.360(8) .
C19' C20' 1.364(7) .
C20' C21' 1.362(8) .
C21' C22' 1.366(8) .
C22' C23 1.555(12) .
N5 C27 1.356(7) .
N5 C23 1.364(8) .
C23 C24 1.371(7) .
C24 C25 1.363(7) .
C25 C26 1.368(8) .
C26 C27 1.365(7) .
C26 C28 1.525(10) .
N5' C27' 1.352(7) .
N5' C23' 1.360(8) .
C23' C24' 1.372(7) .
C24' C25' 1.371(7) .
C25' C26' 1.369(8) .
C26' C27' 1.360(7) .
C26' C28 1.389(9) .
N6 C28 1.219(8) .
N6 C29 1.268(8) .
C29 C30 1.404(9) .
C29 C34 1.421(9) .
C30 C31 1.310(9) .
C31 C32 1.401(9) .
C32 C33 1.426(8) .
C32 N10 1.443(8) .
C33 C34 1.314(9) .
N7 C35 1.341(9) .
N7 C39 1.363(10) .
C35 C36 1.328(12) .
C36 C37 1.377(12) .
C37 C38 1.479(11) .
C38 C39 1.413(12) .
C39 C40 1.425(11) .
N8 C40 1.332(11) .
N8 C44 1.375(9) .
C40 C41 1.375(11) .
C41 C42 1.460(11) .
C42 C43 1.451(11) .
C43 C44 1.390(10) .
C43 C45 1.427(10) .
N9 C45 1.253(9) .
N9 C46 1.414(9) .
C46 C51 1.365(9) .
C46 C47 1.410(9) .
C47 C48 1.323(9) .
C48 C49 1.377(9) .
C49 C50 1.333(9) .
C49 N10 1.406(8) .
C50 C51 1.327(9) .
N11 C56 1.345(7) .
N11 C52 1.347(7) .
C52 C53 1.430(8) .
C53 C54 1.378(8) .
C54 C55 1.391(7) .
C55 C56 1.359(8) .
C56 C57 1.470(7) .
N12 C57 1.332(7) .
N12 C61 1.354(6) .
C57 C58 1.407(8) .
C58 C59 1.381(7) .
C59 C60 1.373(8) .
C60 C61 1.349(8) .
C60 C62 1.494(7) .
N13 C62 1.234(7) .
N13 C63 1.442(7) .
C63 C64 1.323(8) .
C63 C68 1.430(9) .
C64 C65 1.394(8) .
C65 C66 1.423(9) .
C66 C67 1.291(8) .
C66 N20 1.480(7) .
C67 C68 1.384(7) .
N14 C73 1.265(13) .
N14 C69 1.281(12) .
C69 C70 1.422(12) .
C70 C71 1.484(15) .
C71 C72 1.517(16) .
C72 C73 1.474(13) .
C73 C74 1.446(14) .
N15 C74 1.375(10) .
N15 C78 1.378(10) .
C74 C75 1.423(13) .
C75 C76 1.315(11) .
C76 C77 1.430(10) .
C77 C78 1.400(11) .
C77 C79 1.408(10) .
C79 N16 1.224(9) .
N16 C80 1.316(8) .
C80 C85 1.322(9) .
C80 C81 1.482(9) .
C81 C82 1.357(9) .
C82 C83 1.318(9) .
C83 N20 1.336(8) .
C83 C84 1.467(8) .
C84 C85 1.367(9) .
N17 C86' 1.364(7) .
N17 C90 1.373(7) .
N17 C86 1.373(7) .
N17 C90' 1.378(7) .
C86 C87 1.359(8) .
C87 C88 1.358(7) .
C88 C89 1.367(8) .
C89 C90 1.350(8) .
C90 C91 1.701(12) .
C86' C87' 1.360(8) .
C87' C88' 1.361(7) .
C88' C89' 1.366(8) .
C89' C90' 1.352(8) .
C90' C91 1.644(12) .
N18 C91 1.223(9) .
N18 C95 1.363(9) .
C91 C92 1.415(10) .
C92 C93 1.501(10) .
C93 C94 1.219(10) .
C94 C95 1.351(10) .
C94 C96 1.428(10) .
N19 C96 1.417(9) .
N19 C97 1.438(9) .
C97 C102 1.324(10) .
C97 C98 1.462(10) .
C98 C99 1.369(9) .
C99 C100 1.377(10) .
C100 N20 1.428(9) .
C100 C101 1.462(10) .
C101 C102 1.295(9) .
N21 C107 1.346(6) .
N21 C103 1.364(7) .
C103 C104 1.372(6) .
C104 C105 1.385(7) .
C105 C106 1.355(7) .
C106 C107 1.355(6) .
C107 C108 1.469(8) .
N22 C108 1.347(5) .
N22 C112 1.356(6) .
C108 C109 1.369(6) .
C109 C110 1.353(6) .
C110 C111 1.363(5) .
C111 C112 1.364(6) .
C111 C113 1.401(7) .
N23 C113 1.285(6) .
N23 C114 1.367(6) .
C114 C119 1.382(5) .
C114 C115 1.383(6) .
C115 C116 1.387(6) .
C116 C117 1.387(5) .
C117 C118 1.404(6) .
C117 N30 1.430(7) .
C118 C119 1.357(6) .
N24 C124 1.314(11) .
N24 C120 1.387(10) .
C120 C121 1.284(12) .
C121 C122 1.260(12) .
C122 C123 1.357(11) .
C123 C124 1.360(12) .
C124 C125 1.371(9) .
N25 C125 1.344(6) .
N25 C129 1.349(5) .
C125 C126 1.342(6) .
C126 C127 1.342(6) .
C127 C128 1.363(6) .
C128 C129 1.353(6) .
C128 C130 1.442(8) .
N26 C130 1.310(8) .
N26 C131 1.427(8) .
C131 C132 1.405(9) .
C131 C136 1.430(9) .
C132 C133 1.373(9) .
C133 C134 1.399(9) .
C134 C135 1.371(8) .
C134 N30 1.437(8) .
C135 C136 1.356(8) .
N27 C137 1.394(8) .
N27 C141 1.418(9) .
C137 C138 1.402(10) .
C138 C139 1.329(10) .
C139 C140 1.393(10) .
C140 C141 1.434(10) .
C141 C142 1.486(8) .
N28 C142 1.342(5) .
N28 C146 1.351(5) .
C142 C143 1.343(5) .
C143 C144 1.357(5) .
C144 C145 1.358(5) .
C145 C146 1.353(5) .
C145 C147 1.480(7) .
C147 N29 1.278(8) .
N29 C148 1.361(6) .
C148 C149 1.347(5) .
C148 C153 1.387(5) .
C149 C150 1.330(5) .
C150 C151 1.393(5) .
C151 C152 1.352(5) .
C151 N30 1.386(6) .
C152 C153 1.337(5) .
N31 C154 1.328(7) .
N31 C158 1.347(7) .
C154 C155 1.391(9) .
C155 C156 1.390(8) .
C156 C157 1.400(8) .
C157 C158 1.438(9) .
C158 C159 1.464(7) .
N32 C159 1.337(5) .
N32 C163 1.344(5) .
C159 C160 1.345(5) .
C160 C161 1.359(5) .
C161 C162 1.362(6) .
C162 C163 1.351(5) .
C162 C164 1.499(7) .
C164 N33 1.225(7) .
N33 C165 1.400(8) .
C165 C170 1.370(8) .
C165 C166 1.413(8) .
C166 C167 1.377(8) .
C167 C168 1.409(9) .
C168 C169 1.322(8) .
C168 N40 1.433(8) .
C169 C170 1.367(8) .
N34 C171 1.361(8) .
N34 C175 1.377(9) .
C171 C172 1.320(10) .
C172 C173 1.389(11) .
C173 C174 1.414(9) .
C174 C175 1.433(10) .
C175 C176 1.527(9) .
N35 C180 1.355(7) .
N35 C176 1.389(9) .
C176 C177 1.265(10) .
C177 C178 1.333(8) .
C178 C179 1.414(9) .
C179 C180 1.314(9) .
C179 C181 1.407(8) .
N36 C181 1.253(8) .
N36 C182 1.331(7) .
C182 C183 1.316(9) .
C182 C187 1.466(9) .
C183 C184 1.397(8) .
C184 C185 1.429(9) .
C185 N40 1.323(7) .
C185 C186 1.377(9) .
C186 C187 1.335(8) .
N37 C188 1.318(10) .
N37 C192 1.334(10) .
C188 C189 1.396(10) .
C189 C190 1.385(12) .
C190 C191 1.387(12) .
C191 C192 1.406(10) .
C192 C193 1.492(12) .
C192 C93A 1.535(12) .
N38 C197 1.343(5) .
N38 C93A 1.364(6) .
N38 C193 1.366(6) .
C193 C194 1.360(7) .
C194 C195 1.368(8) .
C195 C196 1.380(7) .
C196 C197 1.366(7) .
C196 C198 1.474(11) .
C93A C94A 1.362(8) .
C94A C95A 1.366(8) .
C95A C96A 1.370(7) .
C96A C197 1.371(7) .
C96A C198 1.396(10) .
N39 C198 1.203(8) .
N39 C199 1.341(9) .
C199 C204 1.392(9) .
C199 C200 1.430(10) .
C200 C201 1.361(10) .
C201 C202 1.340(8) .
C202 C203 1.384(10) .
C202 N40 1.389(9) .
C203 C204 1.354(10) .
B1 F14 1.231(17) .
B1 F14 1.231(17) 6_355
B1 F11 1.285(12) 6_355
B1 F11 1.285(12) .
B1 F12 1.322(9) 6_355
B1 F12 1.322(9) .
B1 F13 1.343(13) 6_355
B1 F13 1.343(13) .
F11 F14 1.353(17) 6_355
F11 F11 1.378(15) 6_355
F12 F13 1.146(14) 6_355
F12 F14 1.610(17) 6_355
F13 F14 1.099(17) 6_355
F13 F12 1.146(14) 6_355
F14 F13 1.099(17) 6_355
F14 F11 1.353(17) 6_355
F14 F12 1.610(17) 6_355
B2 F23 1.299(10) .
B2 F22 1.373(10) .
B2 F21 1.391(9) .
B2 F24 1.447(8) .
B3 F33 1.320(10) .
B3 F32 1.379(9) .
B3 F34 1.386(10) .
B3 F31 1.453(9) .
B4 F43 1.362(8) .
B4 F44 1.368(10) .
B4 F41 1.380(9) .
B4 F42 1.425(9) .
B5 F52' 1.357(7) .
B5 F53 1.359(7) .
B5 F51 1.379(7) .
B5 F51' 1.382(7) .
B5 F54 1.390(8) .
B5 F53' 1.401(7) .
B5 F54' 1.413(8) .
B5 F52 1.428(7) .
B6 F63 1.355(3) .
B6 F61 1.356(4) .
B6 F61' 1.357(4) .
B6 F62' 1.360(4) .
B6 F63' 1.363(4) .
B6 F62 1.368(4) .
B6 F64 1.370(4) .
B6 F64' 1.370(4) .
B7 F73 1.380(8) .
B7 F72 1.382(7) .
B7 F74 1.384(8) .
B7 F71 1.386(8) .
B7' F72' 1.381(8) .
B7' F73' 1.383(7) .
B7' F71' 1.385(8) .
B7' F74' 1.388(8) .
B8 F82 1.357(8) .
B8 F83 1.359(7) .
B8 F84 1.361(7) .
B8 F81 1.365(8) .
B9 F91 1.359(8) .
B9 F93 1.361(7) .
B9 F92 1.361(8) .
B9 F94 1.364(8) .
B13 F131 1.346(7) .
B13 F134 1.349(8) .
B13 F132 1.351(7) .
B13 F133 1.375(8) .
B11 F113 1.338(8) .
B11 F111 1.351(7) .
B11 F114 1.357(7) .
B11 F112 1.379(8) .
B10 F104 1.365(8) .
B10 F103 1.366(6) .
B10 F101 1.368(8) .
B10 F102 1.369(8) .
F103 B10 1.366(6) 6_556
B12 F124 1.353(7) .
B12 F121 1.354(7) .
B12 F122 1.360(7) .
B12 F123 1.378(8) .
B14 F144 1.343(7) .
B14 F143 1.343(7) .
B14 F142 1.356(7) .
B14 F141 1.383(8) .
B15 F154 1.361(8) .
B15 F153 1.363(8) .
B15 F152 1.365(8) .
B15 F151 1.366(8) .
B16 F161 1.362(8) .
B16 F164 1.363(7) .
B16 F163 1.363(8) .
B16 F162 1.364(8) .

loop_
_platon_squeeze_void_nr
_platon_squeeze_void_average_x
_platon_squeeze_void_average_y
_platon_squeeze_void_average_z
_platon_squeeze_void_volume
_platon_squeeze_void_count_electrons
_platon_squeeze_void_content
1 -0.048 0.766 0.099 36877 7160 ' '
